data_1548030
loop_
_publ_author_name
'Elizabeth P. Wildman'
'Gabor Balazs'
'Ashley J. Wooles'
'Manfred Scheer'
'Stephen T. Liddle'

_publ_section_title
;
 Thorium-phosphorus triamidoamine complexes containing Th-P single- and
 multiple-bond interactions
;
_journal_name_full 'Nature Communications'
_journal_page_first 12884
_journal_paper_doi 10.1038/ncomms12884
_journal_volume 7
_journal_year 2016
_chemical_formula_moiety 'C66 H150 N8 P Si6 Th2, C16 H32 Na O8, 0.5 (C4 H10 O2)'
_chemical_formula_sum 'C84 H187 N8 Na O9 P Si6 Th2'
_chemical_formula_weight 2139.98
_space_group_crystal_system monoclinic
_space_group_IT_number 14
_space_group_name_Hall '-P 2ybc'
_space_group_name_H-M_alt 'P 1 21/c 1'
_symmetry_space_group_name_Hall '-P 2ybc'
_symmetry_space_group_name_H-M 'P 1 21/c 1'
_atom_sites_solution_hydrogens geom
_atom_sites_solution_primary direct
_atom_sites_solution_secondary difmap
_cell_angle_alpha 90
_cell_angle_beta 103.615(4)
_cell_angle_gamma 90
_cell_formula_units_Z 4
_cell_length_a 23.1479(7)
_cell_length_b 17.4133(5)
_cell_length_c 26.4947(9)
_cell_measurement_reflns_used 23080
_cell_measurement_temperature 150(2)
_cell_measurement_theta_max 29.0130
_cell_measurement_theta_min 3.5850
_cell_volume 10379.4(6)
_computing_cell_refinement
;
CrysAlisPro, Agilent Technologies,
Version 1.171.37.35h (release 09-02-2015 CrysAlis171 .NET)
(compiled Feb  9 2015,16:26:32)
;
_computing_data_collection
;
CrysAlisPro, Agilent Technologies,
Version 1.171.37.35h (release 09-02-2015 CrysAlis171 .NET)
(compiled Feb  9 2015,16:26:32)
;
_computing_data_reduction
;
CrysAlisPro, Agilent Technologies,
Version 1.171.37.35h (release 09-02-2015 CrysAlis171 .NET)
(compiled Feb  9 2015,16:26:32)
;
_computing_molecular_graphics 'Olex2 (Dolomanov et al., 2009)'
_computing_publication_material 'Olex2 (Dolomanov et al., 2009)'
_computing_structure_refinement 'ShelXL (Sheldrick, 2015)'
_computing_structure_solution 'ShelXT (Sheldrick, 2015)'
_diffrn_ambient_temperature 150(2)
_diffrn_detector 'CCD plate'
_diffrn_detector_area_resol_mean 5.1636
_diffrn_detector_type Atlas
_diffrn_measured_fraction_theta_full 0.998
_diffrn_measured_fraction_theta_max 0.998
_diffrn_measurement_details
;
#__ type_ start__ end____ width___ exp.time_
  1 omega   16.00   71.00   1.0000   60.0000
omega____ theta____ kappa____ phi______ frames
    -       11.3799   19.0000  -90.0000 55

#__ type_ start__ end____ width___ exp.time_
  2 omega   39.00  101.00   1.0000   60.0000
omega____ theta____ kappa____ phi______ frames
    -       11.3799  178.0000    0.0000 62

#__ type_ start__ end____ width___ exp.time_
  3 omega  -67.00   34.00   1.0000   60.0000
omega____ theta____ kappa____ phi______ frames
    -       11.3799  -77.0000    0.0000 101

#__ type_ start__ end____ width___ exp.time_
  4 omega  -12.00   84.00   1.0000   60.0000
omega____ theta____ kappa____ phi______ frames
    -       11.3799   57.0000  120.0000 96

#__ type_ start__ end____ width___ exp.time_
  5 omega  -79.00  -54.00   1.0000   60.0000
omega____ theta____ kappa____ phi______ frames
    -      -11.8486 -178.0000  -30.0000 25

#__ type_ start__ end____ width___ exp.time_
  6 omega   36.00   68.00   1.0000   60.0000
omega____ theta____ kappa____ phi______ frames
    -      -11.8486 -178.0000  -30.0000 32
;
_diffrn_measurement_device 'four-circle diffractometer'
_diffrn_measurement_device_type 'Xcalibur, Atlas'
_diffrn_measurement_method '\w scans'
_diffrn_orient_matrix_UB_11 0.0261215000
_diffrn_orient_matrix_UB_12 0.0104367000
_diffrn_orient_matrix_UB_13 0.0187129000
_diffrn_orient_matrix_UB_21 0.0044607000
_diffrn_orient_matrix_UB_22 0.0311218000
_diffrn_orient_matrix_UB_23 -0.0159166000
_diffrn_orient_matrix_UB_31 -0.0170924000
_diffrn_orient_matrix_UB_32 0.0240954000
_diffrn_orient_matrix_UB_33 0.0124714000
_diffrn_radiation_monochromator graphite
_diffrn_radiation_probe x-ray
_diffrn_radiation_type MoK\a
_diffrn_radiation_wavelength 0.71073
_diffrn_reflns_av_R_equivalents 0.0981
_diffrn_reflns_av_unetI/netI 0.1054
_diffrn_reflns_Laue_measured_fraction_full 0.998
_diffrn_reflns_Laue_measured_fraction_max 0.998
_diffrn_reflns_limit_h_max 28
_diffrn_reflns_limit_h_min -28
_diffrn_reflns_limit_k_max 21
_diffrn_reflns_limit_k_min -21
_diffrn_reflns_limit_l_max 32
_diffrn_reflns_limit_l_min -30
_diffrn_reflns_number 91450
_diffrn_reflns_point_group_measured_fraction_full 0.998
_diffrn_reflns_point_group_measured_fraction_max 0.998
_diffrn_reflns_theta_full 25.682
_diffrn_reflns_theta_max 25.682
_diffrn_reflns_theta_min 3.374
_diffrn_source 'Enhance (Mo) X-ray Source'
_exptl_absorpt_coefficient_mu 3.003
_exptl_absorpt_correction_T_max 0.779
_exptl_absorpt_correction_T_min 0.619
_exptl_absorpt_correction_type gaussian
_exptl_absorpt_process_details
;
CrysAlisPro, Agilent Technologies,
Version 1.171.37.35h (release 09-02-2015 CrysAlis171 .NET)
(compiled Feb  9 2015,16:26:32)
Numerical absorption correction based on gaussian integration over
			a multifaceted crystal model
Empirical absorption correction using spherical harmonics,
 implemented in SCALE3 ABSPACK scaling algorithm.
;
_exptl_crystal_colour 'clear yellow'
_exptl_crystal_colour_lustre clear
_exptl_crystal_colour_primary yellow
_exptl_crystal_density_diffrn 1.369
_exptl_crystal_description block
_exptl_crystal_F_000 4436
_exptl_crystal_size_max 0.2178
_exptl_crystal_size_mid 0.1416
_exptl_crystal_size_min 0.1077
_refine_diff_density_max 2.613
_refine_diff_density_min -1.313
_refine_diff_density_rms 0.170
_refine_ls_extinction_coef .
_refine_ls_extinction_method none
_refine_ls_goodness_of_fit_ref 1.045
_refine_ls_hydrogen_treatment constr
_refine_ls_matrix_type full
_refine_ls_number_parameters 1067
_refine_ls_number_reflns 19666
_refine_ls_number_restraints 963
_refine_ls_restrained_S_all 1.035
_refine_ls_R_factor_all 0.0923
_refine_ls_R_factor_gt 0.0557
_refine_ls_shift/su_max 0.003
_refine_ls_shift/su_mean 0.000
_refine_ls_structure_factor_coef Fsqd
_refine_ls_weighting_details 'w=1/[\s^2^(Fo^2^)+(0.0325P)^2^+34.9565P] where P=(Fo^2^+2Fc^2^)/3'
_refine_ls_weighting_scheme calc
_refine_ls_wR_factor_gt 0.1075
_refine_ls_wR_factor_ref 0.1271
_reflns_Friedel_coverage 0.000
_reflns_Friedel_fraction_full .
_reflns_Friedel_fraction_max .
_reflns_number_gt 13798
_reflns_number_total 19666
_reflns_threshold_expression 'I > 2\s(I)'
_cod_data_source_file ncomms12884-s6.cif
_cod_data_source_block 6
_cod_database_code 1548030
_chemical_oxdiff_formula 'C66 H150 Th2 P Na N8 Si6'
_chemical_oxdiff_usercomment ' '
_shelx_space_group_comment
;
The symmetry employed for this shelxl refinement is uniquely defined
by the following loop, which should always be used as a source of
symmetry information in preference to the above space-group names.
They are only intended as comments.
;
_reflns_odcompleteness_completeness 99.72
_reflns_odcompleteness_iscentric 1
_reflns_odcompleteness_theta 26.32
_olex2_refinement_description
;
1. Fixed Uiso
 At 1.2 times of:
  All C(H) groups, All C(H,H) groups
 At 1.5 times of:
  All C(H,H,H) groups
2. Restrained distances
 C3-C1 \\sim C3A-C1A \\sim C2A-C1A \\sim C2-C1 \\sim C6-C4 \\sim C5-C4 \\sim
C8-C7 \\sim C9-C7 \\sim C27-C26 ~
 C28-C26 \\sim C24-C23 \\sim C25-C23 \\sim C31-C29 \\sim C30-C29 \\sim C36-C34
\\sim C35-C34 \\sim C38-C37
 \\sim C39-C37 \\sim C42-C40 \\sim C41-C40 \\sim C57-C56 \\sim C58-C56 \\sim
C60-C59 \\sim C61-C59 \\sim C53-
 C51 \\sim C52-C51 \\sim C49-C48 \\sim C50-C48 \\sim C46-C45 \\sim C47-C45
\\sim C13-C12 \\sim C14-C12 ~
 C20-C18 \\sim C19-C18
 with sigma of 0.02
3. Uiso/Uaniso restraints and constraints
C1 \\sim C2 \\sim C3 \\sim C1A \\sim C2A \\sim C3A: within 2A with sigma of
0.005 and sigma for terminal atoms of 0.01
4. Rigid body (RIGU) restrains
 Si1, C1, C2, C3, C1A, C2A, C3A, Na1, O1, O2, O3, O4, O5, O6, O7, O8, C67, C68,
  C69, C70, C71, C72, C73, C74, C75, C76, C77, C78, C79, C80, C81, C82
 with sigma for 1-2 distances of 0.004 and sigma for 1-3 distances of 0.004
5. Others
 Sof(C1A)=Sof(H1A)=Sof(C2A)=Sof(H2AA)=Sof(H2AB)=Sof(H2AC)=Sof(C3A)=Sof(H3AA)=
 Sof(H3AB)=Sof(H3AC)=1-FVAR(1)
 Sof(C1)=Sof(H1)=Sof(C2)=Sof(H2A)=Sof(H2B)=Sof(H2C)=Sof(C3)=Sof(H3A)=Sof(H3B)=
 Sof(H3C)=FVAR(1)
6.a Ternary CH refined with riding coordinates:
 C4(H4), C7(H7), C12(H12), C15(H15), C18(H18), C23(H23), C26(H26), C29(H29),
 C34(H34), C37(H37), C40(H40), C45(H45), C48(H48), C51(H51), C56(H56), C59(H59),
  C62(H62), C1(H1), C1A(H1A)
6.b Secondary CH2 refined with riding coordinates:
 C10(H10A,H10B), C11(H11A,H11B), C21(H21A,H21B), C22(H22A,H22B), C32(H32A,
 H32B), C33(H33A,H33B), C43(H43A,H43B), C44(H44A,H44B), C54(H54A,H54B),
 C55(H55A,H55B), C65(H65A,H65B), C66(H66A,H66B), C67(H67A,H67B), C68(H68A,H68B),
  C69(H69A,H69B), C70(H70A,H70B), C71(H71A,H71B), C72(H72A,H72B), C73(H73A,
 H73B), C74(H74A,H74B), C75(H75A,H75B), C76(H76A,H76B), C77(H77A,H77B),
 C78(H78A,H78B), C79(H79A,H79B), C80(H80A,H80B), C81(H81A,H81B), C82(H82A,H82B),
  C84(H84A,H84B)
6.c Idealised Me refined as rotating group:
 C5(H5A,H5B,H5C), C6(H6A,H6B,H6C), C8(H8A,H8B,H8C), C9(H9A,H9B,H9C), C13(H13A,
 H13B,H13C), C14(H14A,H14B,H14C), C16(H16A,H16B,H16C), C17(H17A,H17B,H17C),
 C19(H19A,H19B,H19C), C20(H20A,H20B,H20C), C24(H24A,H24B,H24C), C25(H25A,H25B,
 H25C), C27(H27A,H27B,H27C), C28(H28A,H28B,H28C), C30(H30A,H30B,H30C), C31(H31A,
 H31B,H31C), C35(H35A,H35B,H35C), C36(H36A,H36B,H36C), C38(H38A,H38B,H38C),
 C39(H39A,H39B,H39C), C41(H41A,H41B,H41C), C42(H42A,H42B,H42C), C46(H46A,H46B,
 H46C), C47(H47A,H47B,H47C), C49(H49A,H49B,H49C), C50(H50A,H50B,H50C), C52(H52A,
 H52B,H52C), C53(H53A,H53B,H53C), C57(H57A,H57B,H57C), C58(H58A,H58B,H58C),
 C60(H60A,H60B,H60C), C61(H61A,H61B,H61C), C63(H63A,H63B,H63C), C64(H64A,H64B,
 H64C), C2(H2A,H2B,H2C), C3(H3A,H3B,H3C), C2A(H2AA,H2AB,H2AC), C3A(H3AA,H3AB,
 H3AC), C83(H83A,H83B,H83C)
;
_olex2_submission_special_instructions 'No special instructions were received'

loop_
_space_group_symop_operation_xyz
'x, y, z'
'-x, y+1/2, -z+1/2'
'-x, -y, -z'
'x, -y-1/2, z-1/2'

loop_
_atom_site_label
_atom_site_type_symbol
_atom_site_fract_x
_atom_site_fract_y
_atom_site_fract_z
_atom_site_U_iso_or_equiv
_atom_site_adp_type
_atom_site_occupancy
_atom_site_site_symmetry_order
_atom_site_calc_flag
_atom_site_refinement_flags_posn
_atom_site_refinement_flags_adp
_atom_site_refinement_flags_occupancy
_atom_site_disorder_assembly
_atom_site_disorder_group
Th1 Th 0.64611(2) 0.14002(2) 0.72411(2) 0.02065(8) Uani 1 1 d . . . . .
Th2 Th 0.83565(2) 0.32849(2) 0.80067(2) 0.02098(8) Uani 1 1 d . . . . .
P1 P 0.73971(8) 0.23493(12) 0.76539(8) 0.0272(5) Uani 1 1 d . . . . .
Si1 Si 0.59593(10) 0.23579(14) 0.59282(9) 0.0357(6) Uani 1 1 d . U . . .
Si2 Si 0.74229(8) -0.03517(12) 0.73198(8) 0.0226(5) Uani 1 1 d . . . . .
Si3 Si 0.56142(9) 0.17175(12) 0.82807(8) 0.0232(5) Uani 1 1 d . . . . .
Si4 Si 0.84270(9) 0.30450(13) 0.94426(8) 0.0271(5) Uani 1 1 d . . . . .
Si5 Si 0.75825(9) 0.49168(12) 0.71780(9) 0.0297(5) Uani 1 1 d . . . . .
Si6 Si 0.95226(8) 0.22094(12) 0.75046(8) 0.0238(5) Uani 1 1 d . . . . .
N1 N 0.5838(3) 0.1840(3) 0.6451(2) 0.0268(15) Uani 1 1 d . . . . .
N2 N 0.6804(2) 0.0192(3) 0.7049(2) 0.0189(13) Uani 1 1 d . . . . .
N3 N 0.5841(2) 0.1168(3) 0.7816(2) 0.0231(14) Uani 1 1 d . . . . .
N4 N 0.5523(2) 0.0382(3) 0.6822(2) 0.0213(13) Uani 1 1 d . . . . .
N5 N 0.8507(2) 0.3556(3) 0.8903(2) 0.0266(15) Uani 1 1 d . . . . .
N6 N 0.8203(2) 0.4446(3) 0.7531(2) 0.0231(14) Uani 1 1 d . . . . .
N7 N 0.9302(2) 0.2797(3) 0.7945(2) 0.0239(14) Uani 1 1 d . . . . .
N8 N 0.9285(2) 0.4337(3) 0.8371(2) 0.0217(14) Uani 1 1 d . . . . .
C4 C 0.5716(3) 0.1891(5) 0.5257(3) 0.041(2) Uani 1 1 d D . . . .
H4 H 0.5840 0.2259 0.5012 0.049 Uiso 1 1 calc R . . . .
C5 C 0.6016(4) 0.1132(5) 0.5185(3) 0.049(2) Uani 1 1 d D . . . .
H5A H 0.6448 0.1202 0.5269 0.074 Uiso 1 1 calc GR . . . .
H5B H 0.5880 0.0962 0.4824 0.074 Uiso 1 1 calc GR . . . .
H5C H 0.5912 0.0744 0.5417 0.074 Uiso 1 1 calc GR . . . .
C6 C 0.5044(4) 0.1782(7) 0.5047(4) 0.070(3) Uani 1 1 d D . . . .
H6A H 0.4906 0.1357 0.5231 0.105 Uiso 1 1 calc GR . . . .
H6B H 0.4961 0.1664 0.4675 0.105 Uiso 1 1 calc GR . . . .
H6C H 0.4836 0.2254 0.5100 0.105 Uiso 1 1 calc GR . . . .
C7 C 0.6788(3) 0.2516(5) 0.6064(3) 0.037(2) Uani 1 1 d D . . . .
H7 H 0.6893 0.2872 0.6368 0.044 Uiso 1 1 calc R . . . .
C8 C 0.6992(4) 0.2904(6) 0.5617(3) 0.051(3) Uani 1 1 d D . . . .
H8A H 0.6919 0.2560 0.5316 0.076 Uiso 1 1 calc GR . . . .
H8B H 0.7418 0.3019 0.5726 0.076 Uiso 1 1 calc GR . . . .
H8C H 0.6769 0.3383 0.5523 0.076 Uiso 1 1 calc GR . . . .
C9 C 0.7144(3) 0.1770(5) 0.6225(3) 0.038(2) Uani 1 1 d D . . . .
H9A H 0.7309 0.1773 0.6601 0.057 Uiso 1 1 calc GR . . . .
H9B H 0.7468 0.1739 0.6046 0.057 Uiso 1 1 calc GR . . . .
H9C H 0.6880 0.1326 0.6130 0.057 Uiso 1 1 calc GR . . . .
C10 C 0.5213(3) 0.1603(5) 0.6409(3) 0.0319(19) Uani 1 1 d . . . . .
H10A H 0.4953 0.1851 0.6102 0.038 Uiso 1 1 calc R . . . .
H10B H 0.5084 0.1773 0.6721 0.038 Uiso 1 1 calc R . . . .
C11 C 0.5155(3) 0.0737(5) 0.6357(3) 0.0300(19) Uani 1 1 d . . . . .
H11A H 0.4734 0.0584 0.6316 0.036 Uiso 1 1 calc R . . . .
H11B H 0.5286 0.0563 0.6046 0.036 Uiso 1 1 calc R . . . .
C12 C 0.7262(3) -0.1411(4) 0.7415(3) 0.0279(18) Uani 1 1 d D . . . .
H12 H 0.7660 -0.1647 0.7559 0.033 Uiso 1 1 calc R . . . .
C13 C 0.6994(3) -0.1882(4) 0.6931(3) 0.034(2) Uani 1 1 d D . . . .
H13A H 0.6577 -0.1737 0.6799 0.051 Uiso 1 1 calc GR . . . .
H13B H 0.7018 -0.2429 0.7020 0.051 Uiso 1 1 calc GR . . . .
H13C H 0.7215 -0.1783 0.6665 0.051 Uiso 1 1 calc GR . . . .
C14 C 0.6908(4) -0.1558(4) 0.7830(3) 0.036(2) Uani 1 1 d D . . . .
H14A H 0.7090 -0.1272 0.8146 0.053 Uiso 1 1 calc GR . . . .
H14B H 0.6914 -0.2108 0.7910 0.053 Uiso 1 1 calc GR . . . .
H14C H 0.6497 -0.1389 0.7700 0.053 Uiso 1 1 calc GR . . . .
C15 C 0.7776(3) 0.0071(4) 0.7978(3) 0.0268(17) Uani 1 1 d . . . . .
H15 H 0.7979 0.0552 0.7906 0.032 Uiso 1 1 calc R . . . .
C16 C 0.8263(3) -0.0432(4) 0.8311(3) 0.038(2) Uani 1 1 d . . . . .
H16A H 0.8083 -0.0893 0.8421 0.056 Uiso 1 1 calc GR . . . .
H16B H 0.8470 -0.0143 0.8618 0.056 Uiso 1 1 calc GR . . . .
H16C H 0.8548 -0.0582 0.8107 0.056 Uiso 1 1 calc GR . . . .
C17 C 0.7338(3) 0.0322(5) 0.8303(3) 0.036(2) Uani 1 1 d . . . . .
H17A H 0.7180 0.0832 0.8190 0.054 Uiso 1 1 calc GR . . . .
H17B H 0.7545 0.0341 0.8671 0.054 Uiso 1 1 calc GR . . . .
H17C H 0.7010 -0.0047 0.8255 0.054 Uiso 1 1 calc GR . . . .
C18 C 0.7995(3) -0.0306(5) 0.6908(3) 0.0316(19) Uani 1 1 d D . . . .
H18 H 0.8197 0.0200 0.6998 0.038 Uiso 1 1 calc R . . . .
C19 C 0.7749(3) -0.0272(5) 0.6324(3) 0.038(2) Uani 1 1 d D . . . .
H19A H 0.7575 -0.0770 0.6200 0.057 Uiso 1 1 calc GR . . . .
H19B H 0.8071 -0.0151 0.6154 0.057 Uiso 1 1 calc GR . . . .
H19C H 0.7443 0.0127 0.6242 0.057 Uiso 1 1 calc GR . . . .
C20 C 0.8496(3) -0.0893(5) 0.7032(3) 0.039(2) Uani 1 1 d D . . . .
H20A H 0.8714 -0.0836 0.7395 0.058 Uiso 1 1 calc GR . . . .
H20B H 0.8768 -0.0808 0.6804 0.058 Uiso 1 1 calc GR . . . .
H20C H 0.8329 -0.1411 0.6976 0.058 Uiso 1 1 calc GR . . . .
C21 C 0.6397(3) -0.0133(4) 0.6582(3) 0.0262(17) Uani 1 1 d . . . . .
H21A H 0.6577 -0.0600 0.6471 0.031 Uiso 1 1 calc R . . . .
H21B H 0.6337 0.0246 0.6295 0.031 Uiso 1 1 calc R . . . .
C22 C 0.5803(3) -0.0334(4) 0.6691(3) 0.0231(17) Uani 1 1 d . . . . .
H22A H 0.5544 -0.0578 0.6382 0.028 Uiso 1 1 calc R . . . .
H22B H 0.5859 -0.0700 0.6985 0.028 Uiso 1 1 calc R . . . .
C23 C 0.4767(3) 0.1637(4) 0.8190(3) 0.0289(18) Uani 1 1 d D . . . .
H23 H 0.4670 0.1083 0.8115 0.035 Uiso 1 1 calc R . . . .
C24 C 0.4412(3) 0.2080(5) 0.7717(3) 0.042(2) Uani 1 1 d D . . . .
H24A H 0.4465 0.2633 0.7780 0.064 Uiso 1 1 calc GR . . . .
H24B H 0.3990 0.1951 0.7660 0.064 Uiso 1 1 calc GR . . . .
H24C H 0.4555 0.1940 0.7409 0.064 Uiso 1 1 calc GR . . . .
C25 C 0.4524(4) 0.1833(5) 0.8667(3) 0.043(2) Uani 1 1 d D . . . .
H25A H 0.4725 0.1516 0.8962 0.064 Uiso 1 1 calc GR . . . .
H25B H 0.4096 0.1731 0.8588 0.064 Uiso 1 1 calc GR . . . .
H25C H 0.4596 0.2377 0.8754 0.064 Uiso 1 1 calc GR . . . .
C26 C 0.5862(3) 0.2732(4) 0.8213(3) 0.0320(19) Uani 1 1 d D . . . .
H26 H 0.6306 0.2717 0.8311 0.038 Uiso 1 1 calc R . . . .
C27 C 0.5695(3) 0.3074(5) 0.7665(3) 0.040(2) Uani 1 1 d D . . . .
H27A H 0.5783 0.2701 0.7416 0.061 Uiso 1 1 calc GR . . . .
H27B H 0.5924 0.3544 0.7654 0.061 Uiso 1 1 calc GR . . . .
H27C H 0.5269 0.3195 0.7573 0.061 Uiso 1 1 calc GR . . . .
C28 C 0.5683(4) 0.3287(4) 0.8597(3) 0.038(2) Uani 1 1 d D . . . .
H28A H 0.5249 0.3340 0.8514 0.058 Uiso 1 1 calc GR . . . .
H28B H 0.5864 0.3791 0.8572 0.058 Uiso 1 1 calc GR . . . .
H28C H 0.5820 0.3088 0.8951 0.058 Uiso 1 1 calc GR . . . .
C29 C 0.5947(3) 0.1406(4) 0.8973(3) 0.0322(19) Uani 1 1 d D . . . .
H29 H 0.5748 0.1717 0.9200 0.039 Uiso 1 1 calc R . . . .
C30 C 0.5839(4) 0.0565(5) 0.9081(4) 0.052(3) Uani 1 1 d D . . . .
H30A H 0.5413 0.0453 0.8969 0.078 Uiso 1 1 calc GR . . . .
H30B H 0.5976 0.0464 0.9454 0.078 Uiso 1 1 calc GR . . . .
H30C H 0.6057 0.0237 0.8890 0.078 Uiso 1 1 calc GR . . . .
C31 C 0.6616(3) 0.1578(6) 0.9149(3) 0.047(2) Uani 1 1 d D . . . .
H31A H 0.6826 0.1327 0.8913 0.071 Uiso 1 1 calc GR . . . .
H31B H 0.6769 0.1383 0.9502 0.071 Uiso 1 1 calc GR . . . .
H31C H 0.6680 0.2134 0.9144 0.071 Uiso 1 1 calc GR . . . .
C32 C 0.5604(3) 0.0374(4) 0.7756(3) 0.0267(18) Uani 1 1 d . . . . .
H32A H 0.5387 0.0270 0.8030 0.032 Uiso 1 1 calc R . . . .
H32B H 0.5938 0.0006 0.7801 0.032 Uiso 1 1 calc R . . . .
C33 C 0.5194(3) 0.0257(4) 0.7234(3) 0.0238(17) Uani 1 1 d . . . . .
H33A H 0.5031 -0.0271 0.7208 0.029 Uiso 1 1 calc R . . . .
H33B H 0.4857 0.0622 0.7187 0.029 Uiso 1 1 calc R . . . .
C34 C 0.9109(3) 0.3028(5) 1.0018(3) 0.039(2) Uani 1 1 d D . . . .
H34 H 0.8967 0.2782 1.0307 0.046 Uiso 1 1 calc R . . . .
C35 C 0.9612(3) 0.2505(5) 0.9931(4) 0.049(2) Uani 1 1 d D . . . .
H35A H 0.9462 0.1980 0.9863 0.074 Uiso 1 1 calc GR . . . .
H35B H 0.9940 0.2510 1.0242 0.074 Uiso 1 1 calc GR . . . .
H35C H 0.9754 0.2692 0.9633 0.074 Uiso 1 1 calc GR . . . .
C36 C 0.9385(4) 0.3796(5) 1.0242(3) 0.048(2) Uani 1 1 d D . . . .
H36A H 0.9575 0.4045 0.9992 0.072 Uiso 1 1 calc GR . . . .
H36B H 0.9682 0.3701 1.0567 0.072 Uiso 1 1 calc GR . . . .
H36C H 0.9073 0.4132 1.0312 0.072 Uiso 1 1 calc GR . . . .
C37 C 0.7770(3) 0.3400(5) 0.9697(3) 0.034(2) Uani 1 1 d D . . . .
H37 H 0.7606 0.2935 0.9836 0.041 Uiso 1 1 calc R . . . .
C38 C 0.7882(4) 0.3984(5) 1.0136(4) 0.050(3) Uani 1 1 d D . . . .
H38A H 0.8061 0.4446 1.0027 0.075 Uiso 1 1 calc GR . . . .
H38B H 0.8152 0.3764 1.0443 0.075 Uiso 1 1 calc GR . . . .
H38C H 0.7504 0.4118 1.0220 0.075 Uiso 1 1 calc GR . . . .
C39 C 0.7273(3) 0.3695(6) 0.9253(3) 0.051(3) Uani 1 1 d D . . . .
H39A H 0.7405 0.4162 0.9108 0.076 Uiso 1 1 calc GR . . . .
H39B H 0.6920 0.3809 0.9384 0.076 Uiso 1 1 calc GR . . . .
H39C H 0.7175 0.3301 0.8981 0.076 Uiso 1 1 calc GR . . . .
C40 C 0.8236(3) 0.2020(4) 0.9227(3) 0.0307(19) Uani 1 1 d D . . . .
H40 H 0.7823 0.2039 0.9004 0.037 Uiso 1 1 calc R . . . .
C41 C 0.8620(4) 0.1673(5) 0.8888(3) 0.039(2) Uani 1 1 d D . . . .
H41A H 0.8437 0.1778 0.8522 0.058 Uiso 1 1 calc GR . . . .
H41B H 0.8651 0.1117 0.8944 0.058 Uiso 1 1 calc GR . . . .
H41C H 0.9018 0.1902 0.8981 0.058 Uiso 1 1 calc GR . . . .
C42 C 0.8208(4) 0.1480(5) 0.9683(3) 0.045(2) Uani 1 1 d D . . . .
H42A H 0.8609 0.1399 0.9898 0.067 Uiso 1 1 calc GR . . . .
H42B H 0.8037 0.0986 0.9546 0.067 Uiso 1 1 calc GR . . . .
H42C H 0.7959 0.1713 0.9894 0.067 Uiso 1 1 calc GR . . . .
C43 C 0.8675(3) 0.4372(4) 0.9004(3) 0.0283(18) Uani 1 1 d . . . . .
H43A H 0.8672 0.4507 0.9367 0.034 Uiso 1 1 calc R . . . .
H43B H 0.8387 0.4707 0.8769 0.034 Uiso 1 1 calc R . . . .
C44 C 0.9300(3) 0.4493(5) 0.8914(3) 0.033(2) Uani 1 1 d . . . . .
H44A H 0.9430 0.5029 0.9001 0.039 Uiso 1 1 calc R . . . .
H44B H 0.9586 0.4144 0.9140 0.039 Uiso 1 1 calc R . . . .
C45 C 1.0175(3) 0.2668(4) 0.7279(3) 0.0306(19) Uani 1 1 d D . . . .
H45 H 1.0451 0.2867 0.7601 0.037 Uiso 1 1 calc R . . . .
C46 C 1.0012(3) 0.3360(5) 0.6922(3) 0.040(2) Uani 1 1 d D . . . .
H46A H 0.9782 0.3189 0.6581 0.059 Uiso 1 1 calc GR . . . .
H46B H 1.0376 0.3615 0.6882 0.059 Uiso 1 1 calc GR . . . .
H46C H 0.9774 0.3720 0.7073 0.059 Uiso 1 1 calc GR . . . .
C47 C 1.0548(4) 0.2112(5) 0.7033(4) 0.047(2) Uani 1 1 d D . . . .
H47A H 1.0691 0.1690 0.7275 0.070 Uiso 1 1 calc GR . . . .
H47B H 1.0888 0.2388 0.6959 0.070 Uiso 1 1 calc GR . . . .
H47C H 1.0302 0.1905 0.6709 0.070 Uiso 1 1 calc GR . . . .
C48 C 0.9815(3) 0.1249(4) 0.7781(3) 0.0291(19) Uani 1 1 d D . . . .
H48 H 0.9960 0.0979 0.7501 0.035 Uiso 1 1 calc R . . . .
C49 C 1.0346(3) 0.1283(5) 0.8255(3) 0.040(2) Uani 1 1 d D . . . .
H49A H 1.0650 0.1629 0.8182 0.060 Uiso 1 1 calc GR . . . .
H49B H 1.0515 0.0767 0.8329 0.060 Uiso 1 1 calc GR . . . .
H49C H 1.0212 0.1472 0.8557 0.060 Uiso 1 1 calc GR . . . .
C50 C 0.9334(3) 0.0734(5) 0.7914(4) 0.043(2) Uani 1 1 d D . . . .
H50A H 0.9198 0.0957 0.8204 0.064 Uiso 1 1 calc GR . . . .
H50B H 0.9499 0.0222 0.8011 0.064 Uiso 1 1 calc GR . . . .
H50C H 0.8999 0.0692 0.7610 0.064 Uiso 1 1 calc GR . . . .
C51 C 0.8854(3) 0.2025(4) 0.6955(3) 0.0318(19) Uani 1 1 d D . . . .
H51 H 0.8551 0.1779 0.7116 0.038 Uiso 1 1 calc R . . . .
C52 C 0.8973(4) 0.1453(6) 0.6556(3) 0.054(3) Uani 1 1 d D . . . .
H52A H 0.9195 0.1707 0.6331 0.081 Uiso 1 1 calc GR . . . .
H52B H 0.8595 0.1261 0.6346 0.081 Uiso 1 1 calc GR . . . .
H52C H 0.9207 0.1022 0.6736 0.081 Uiso 1 1 calc GR . . . .
C53 C 0.8562(3) 0.2762(5) 0.6690(3) 0.042(2) Uani 1 1 d D . . . .
H53A H 0.8558 0.3155 0.6954 0.063 Uiso 1 1 calc GR . . . .
H53B H 0.8154 0.2649 0.6501 0.063 Uiso 1 1 calc GR . . . .
H53C H 0.8789 0.2951 0.6447 0.063 Uiso 1 1 calc GR . . . .
C54 C 0.9783(3) 0.3098(4) 0.8364(3) 0.0279(18) Uani 1 1 d . . . . .
H54A H 1.0162 0.2848 0.8348 0.034 Uiso 1 1 calc R . . . .
H54B H 0.9699 0.2975 0.8705 0.034 Uiso 1 1 calc R . . . .
C55 C 0.9842(3) 0.3972(4) 0.8314(3) 0.0274(18) Uani 1 1 d . . . . .
H55A H 1.0180 0.4164 0.8586 0.033 Uiso 1 1 calc R . . . .
H55B H 0.9916 0.4101 0.7970 0.033 Uiso 1 1 calc R . . . .
C56 C 0.7615(3) 0.6016(4) 0.7227(3) 0.033(2) Uani 1 1 d D . . . .
H56 H 0.7199 0.6187 0.7073 0.040 Uiso 1 1 calc R . . . .
C57 C 0.7749(4) 0.6310(5) 0.7785(3) 0.046(2) Uani 1 1 d D . . . .
H57A H 0.7466 0.6084 0.7966 0.069 Uiso 1 1 calc GR . . . .
H57B H 0.7712 0.6870 0.7783 0.069 Uiso 1 1 calc GR . . . .
H57C H 0.8154 0.6163 0.7963 0.069 Uiso 1 1 calc GR . . . .
C58 C 0.7996(4) 0.6454(5) 0.6917(4) 0.047(2) Uani 1 1 d D . . . .
H58A H 0.8416 0.6328 0.7055 0.070 Uiso 1 1 calc GR . . . .
H58B H 0.7937 0.7007 0.6948 0.070 Uiso 1 1 calc GR . . . .
H58C H 0.7877 0.6304 0.6551 0.070 Uiso 1 1 calc GR . . . .
C59 C 0.7431(3) 0.4658(5) 0.6463(3) 0.041(2) Uani 1 1 d D . . . .
H59 H 0.7282 0.4117 0.6440 0.049 Uiso 1 1 calc R . . . .
C60 C 0.7985(4) 0.4643(5) 0.6239(3) 0.045(2) Uani 1 1 d D . . . .
H60A H 0.8131 0.5168 0.6220 0.067 Uiso 1 1 calc GR . . . .
H60B H 0.7883 0.4417 0.5891 0.067 Uiso 1 1 calc GR . . . .
H60C H 0.8295 0.4333 0.6464 0.067 Uiso 1 1 calc GR . . . .
C61 C 0.6943(4) 0.5123(6) 0.6096(4) 0.055(3) Uani 1 1 d D . . . .
H61A H 0.6574 0.5091 0.6214 0.083 Uiso 1 1 calc GR . . . .
H61B H 0.6878 0.4914 0.5743 0.083 Uiso 1 1 calc GR . . . .
H61C H 0.7067 0.5661 0.6095 0.083 Uiso 1 1 calc GR . . . .
C62 C 0.6923(3) 0.4585(5) 0.7429(3) 0.0321(19) Uani 1 1 d . . . . .
H62 H 0.6794 0.4079 0.7261 0.039 Uiso 1 1 calc R . . . .
C63 C 0.7055(3) 0.4461(5) 0.8016(3) 0.037(2) Uani 1 1 d . . . . .
H63A H 0.7322 0.4021 0.8111 0.055 Uiso 1 1 calc GR . . . .
H63B H 0.6683 0.4363 0.8121 0.055 Uiso 1 1 calc GR . . . .
H63C H 0.7245 0.4922 0.8194 0.055 Uiso 1 1 calc GR . . . .
C64 C 0.6393(3) 0.5138(4) 0.7271(3) 0.0267(18) Uani 1 1 d . . . . .
H64A H 0.6500 0.5638 0.7437 0.040 Uiso 1 1 calc GR . . . .
H64B H 0.6051 0.4927 0.7382 0.040 Uiso 1 1 calc GR . . . .
H64C H 0.6291 0.5201 0.6893 0.040 Uiso 1 1 calc GR . . . .
C65 C 0.8790(3) 0.4800(5) 0.7505(4) 0.041(2) Uani 1 1 d . . . . .
H65A H 0.8718 0.5260 0.7280 0.049 Uiso 1 1 calc R . . . .
H65B H 0.9021 0.4428 0.7350 0.049 Uiso 1 1 calc R . . . .
C66 C 0.9141(3) 0.5023(4) 0.8042(3) 0.033(2) Uani 1 1 d . . . . .
H66A H 0.9513 0.5284 0.8015 0.040 Uiso 1 1 calc R . . . .
H66B H 0.8907 0.5386 0.8201 0.040 Uiso 1 1 calc R . . . .
C1 C 0.5460(9) 0.3251(8) 0.5825(5) 0.055(3) Uani 0.674(18) 1 d D U P A 1
H1 H 0.5034 0.3091 0.5751 0.065 Uiso 0.674(18) 1 calc R . P A 1
C2 C 0.5561(10) 0.3793(14) 0.5380(8) 0.061(4) Uani 0.674(18) 1 d D U P A 1
H2A H 0.5967 0.3995 0.5472 0.091 Uiso 0.674(18) 1 calc GR . P A 1
H2B H 0.5278 0.4220 0.5335 0.091 Uiso 0.674(18) 1 calc GR . P A 1
H2C H 0.5501 0.3502 0.5056 0.091 Uiso 0.674(18) 1 calc GR . P A 1
C3 C 0.5605(8) 0.3741(8) 0.6315(5) 0.057(4) Uani 0.674(18) 1 d D U P A 1
H3A H 0.5537 0.3440 0.6609 0.085 Uiso 0.674(18) 1 calc GR . P A 1
H3B H 0.5349 0.4196 0.6266 0.085 Uiso 0.674(18) 1 calc GR . P A 1
H3C H 0.6022 0.3901 0.6387 0.085 Uiso 0.674(18) 1 calc GR . P A 1
C1A C 0.5716(13) 0.346(2) 0.5941(13) 0.056(4) Uani 0.326(18) 1 d D U P A 2
H1A H 0.6065 0.3793 0.6090 0.067 Uiso 0.326(18) 1 calc R . P A 2
C2A C 0.5392(17) 0.373(3) 0.5388(15) 0.059(4) Uani 0.326(18) 1 d D U P A 2
H2AA H 0.5669 0.4020 0.5233 0.088 Uiso 0.326(18) 1 calc GR . P A 2
H2AB H 0.5054 0.4055 0.5410 0.088 Uiso 0.326(18) 1 calc GR . P A 2
H2AC H 0.5248 0.3280 0.5171 0.088 Uiso 0.326(18) 1 calc GR . P A 2
C3A C 0.5224(16) 0.3558(19) 0.6234(13) 0.055(4) Uani 0.326(18) 1 d D U P A 2
H3AA H 0.4852 0.3340 0.6027 0.082 Uiso 0.326(18) 1 calc GR . P A 2
H3AB H 0.5168 0.4105 0.6293 0.082 Uiso 0.326(18) 1 calc GR . P A 2
H3AC H 0.5336 0.3291 0.6568 0.082 Uiso 0.326(18) 1 calc GR . P A 2
Na1 Na 0.75551(12) 0.73498(17) 0.97798(12) 0.0307(7) Uani 1 1 d . U . . .
O1 O 0.6978(3) 0.6955(4) 1.0405(2) 0.0538(16) Uani 1 1 d . U . . .
O2 O 0.7029(3) 0.6121(4) 0.9527(3) 0.0541(16) Uani 1 1 d . U . . .
O3 O 0.6842(3) 0.7463(5) 0.8959(3) 0.0652(18) Uani 1 1 d . U . . .
O4 O 0.6800(3) 0.8318(4) 0.9833(3) 0.0664(18) Uani 1 1 d . U . . .
O5 O 0.8158(2) 0.7916(3) 1.0583(2) 0.0415(14) Uani 1 1 d . U . . .
O6 O 0.8306(2) 0.6445(3) 1.0222(2) 0.0437(14) Uani 1 1 d . U . . .
O7 O 0.8238(3) 0.6965(4) 0.9226(2) 0.0488(15) Uani 1 1 d . U . . .
O8 O 0.8114(2) 0.8471(3) 0.9582(2) 0.0446(14) Uani 1 1 d . U . . .
C67 C 0.6393(5) 0.8147(7) 1.0100(5) 0.077(3) Uani 1 1 d . U . . .
H67A H 0.6065 0.7844 0.9882 0.092 Uiso 1 1 calc R . . . .
H67B H 0.6224 0.8622 1.0212 0.092 Uiso 1 1 calc R . . . .
C68 C 0.6694(4) 0.7701(6) 1.0549(4) 0.060(3) Uani 1 1 d . U . . .
H68A H 0.6405 0.7568 1.0757 0.072 Uiso 1 1 calc R . . . .
H68B H 0.7008 0.8022 1.0768 0.072 Uiso 1 1 calc R . . . .
C69 C 0.6583(5) 0.6389(7) 1.0266(4) 0.068(3) Uani 1 1 d . U . . .
H69A H 0.6221 0.6582 1.0022 0.081 Uiso 1 1 calc R . . . .
H69B H 0.6470 0.6174 1.0575 0.081 Uiso 1 1 calc R . . . .
C70 C 0.6875(4) 0.5807(6) 1.0017(4) 0.058(2) Uani 1 1 d . U . . .
H70A H 0.6608 0.5358 0.9926 0.069 Uiso 1 1 calc R . . . .
H70B H 0.7242 0.5633 1.0263 0.069 Uiso 1 1 calc R . . . .
C71 C 0.6571(5) 0.6124(7) 0.9112(5) 0.072(3) Uani 1 1 d . U . . .
H71A H 0.6205 0.6294 0.9212 0.087 Uiso 1 1 calc R . . . .
H71B H 0.6503 0.5602 0.8962 0.087 Uiso 1 1 calc R . . . .
C72 C 0.6720(5) 0.6652(7) 0.8739(4) 0.067(3) Uani 1 1 d . U . . .
H72A H 0.6388 0.6670 0.8426 0.081 Uiso 1 1 calc R . . . .
H72B H 0.7076 0.6461 0.8632 0.081 Uiso 1 1 calc R . . . .
C73 C 0.6342(5) 0.7856(7) 0.8919(5) 0.079(3) Uani 1 1 d . U . . .
H73A H 0.6044 0.7549 0.9045 0.094 Uiso 1 1 calc R . . . .
H73B H 0.6171 0.8010 0.8555 0.094 Uiso 1 1 calc R . . . .
C74 C 0.6530(4) 0.8549(6) 0.9258(5) 0.069(3) Uani 1 1 d . U . . .
H74A H 0.6181 0.8885 0.9242 0.083 Uiso 1 1 calc R . . . .
H74B H 0.6828 0.8843 0.9124 0.083 Uiso 1 1 calc R . . . .
C75 C 0.8422(4) 0.7314(5) 1.0921(4) 0.045(2) Uani 1 1 d . U . . .
H75A H 0.8112 0.7046 1.1055 0.054 Uiso 1 1 calc R . . . .
H75B H 0.8713 0.7534 1.1221 0.054 Uiso 1 1 calc R . . . .
C76 C 0.8735(4) 0.6739(5) 1.0642(4) 0.045(2) Uani 1 1 d . U . . .
H76A H 0.9057 0.6996 1.0517 0.054 Uiso 1 1 calc R . . . .
H76B H 0.8911 0.6320 1.0881 0.054 Uiso 1 1 calc R . . . .
C77 C 0.8533(4) 0.6016(6) 0.9855(4) 0.054(2) Uani 1 1 d . U . . .
H77A H 0.8220 0.5665 0.9665 0.065 Uiso 1 1 calc R . . . .
H77B H 0.8872 0.5700 1.0041 0.065 Uiso 1 1 calc R . . . .
C78 C 0.8727(4) 0.6504(6) 0.9487(4) 0.056(2) Uani 1 1 d . U . . .
H78A H 0.9057 0.6837 0.9670 0.068 Uiso 1 1 calc R . . . .
H78B H 0.8872 0.6187 0.9232 0.068 Uiso 1 1 calc R . . . .
C79 C 0.8412(4) 0.7651(6) 0.8988(4) 0.048(2) Uani 1 1 d . U . . .
H79A H 0.8072 0.7837 0.8714 0.058 Uiso 1 1 calc R . . . .
H79B H 0.8742 0.7526 0.8823 0.058 Uiso 1 1 calc R . . . .
C80 C 0.8606(4) 0.8270(5) 0.9384(4) 0.046(2) Uani 1 1 d . U . . .
H80A H 0.8934 0.8083 0.9668 0.055 Uiso 1 1 calc R . . . .
H80B H 0.8748 0.8723 0.9223 0.055 Uiso 1 1 calc R . . . .
C81 C 0.8252(4) 0.8955(5) 1.0030(4) 0.048(2) Uani 1 1 d . U . . .
H81A H 0.7882 0.9190 1.0084 0.058 Uiso 1 1 calc R . . . .
H81B H 0.8518 0.9374 0.9971 0.058 Uiso 1 1 calc R . . . .
C82 C 0.8556(4) 0.8506(5) 1.0518(4) 0.046(2) Uani 1 1 d . U . . .
H82A H 0.8935 0.8283 1.0475 0.055 Uiso 1 1 calc R . . . .
H82B H 0.8642 0.8850 1.0824 0.055 Uiso 1 1 calc R . . . .
O9 O 1.0532(3) -0.0133(5) 0.9615(3) 0.086(3) Uani 1 1 d . . . . .
C83 C 1.0583(6) -0.0574(7) 0.9193(5) 0.091(4) Uani 1 1 d . . . . .
H83A H 1.0291 -0.0401 0.8883 0.137 Uiso 1 1 calc GR . . . .
H83B H 1.0509 -0.1115 0.9260 0.137 Uiso 1 1 calc GR . . . .
H83C H 1.0984 -0.0520 0.9136 0.137 Uiso 1 1 calc GR . . . .
C84 C 0.9983(5) -0.0186(7) 0.9742(5) 0.081(4) Uani 1 1 d . . . . .
H84A H 0.9870 -0.0732 0.9757 0.098 Uiso 1 1 calc R . . . .
H84B H 0.9675 0.0072 0.9472 0.098 Uiso 1 1 calc R . . . .

loop_
_atom_site_aniso_label
_atom_site_aniso_U_11
_atom_site_aniso_U_22
_atom_site_aniso_U_33
_atom_site_aniso_U_23
_atom_site_aniso_U_13
_atom_site_aniso_U_12
Th1 0.01633(14) 0.02007(16) 0.02681(16) 0.00044(11) 0.00761(12) 0.00097(10)
Th2 0.01669(14) 0.01857(16) 0.02980(17) 0.00098(12) 0.00971(12) 0.00068(10)
P1 0.0220(10) 0.0233(11) 0.0367(12) -0.0010(9) 0.0080(9) -0.0036(8)
Si1 0.0336(12) 0.0422(15) 0.0360(14) 0.0141(11) 0.0178(11) 0.0176(11)
Si2 0.0190(10) 0.0202(12) 0.0301(12) 0.0007(9) 0.0089(9) 0.0003(8)
Si3 0.0199(10) 0.0257(12) 0.0257(12) -0.0013(9) 0.0085(9) -0.0003(9)
Si4 0.0237(11) 0.0295(13) 0.0297(12) -0.0038(10) 0.0098(10) -0.0039(9)
Si5 0.0239(11) 0.0218(12) 0.0469(15) 0.0087(10) 0.0156(11) 0.0051(9)
Si6 0.0164(10) 0.0260(12) 0.0302(12) -0.0027(9) 0.0078(9) 0.0018(8)
N1 0.024(3) 0.021(4) 0.037(4) 0.001(3) 0.011(3) 0.005(3)
N2 0.020(3) 0.025(4) 0.008(3) -0.002(2) -0.005(3) 0.001(3)
N3 0.020(3) 0.020(3) 0.032(4) -0.006(3) 0.010(3) -0.007(3)
N4 0.018(3) 0.020(3) 0.026(3) -0.002(3) 0.005(3) 0.005(2)
N5 0.020(3) 0.022(4) 0.043(4) -0.005(3) 0.018(3) -0.005(3)
N6 0.011(3) 0.028(4) 0.031(4) 0.008(3) 0.006(3) -0.002(2)
N7 0.019(3) 0.025(4) 0.028(4) -0.001(3) 0.005(3) 0.000(3)
N8 0.021(3) 0.015(3) 0.032(4) 0.003(3) 0.011(3) -0.004(2)
C4 0.027(4) 0.066(7) 0.030(5) 0.014(4) 0.007(4) 0.007(4)
C5 0.041(5) 0.073(7) 0.037(5) -0.005(5) 0.014(5) 0.002(5)
C6 0.037(5) 0.122(11) 0.047(7) 0.009(7) 0.001(5) 0.020(6)
C7 0.041(5) 0.043(6) 0.029(5) 0.001(4) 0.015(4) -0.003(4)
C8 0.047(5) 0.060(7) 0.052(6) 0.020(5) 0.023(5) 0.006(5)
C9 0.022(4) 0.051(6) 0.044(5) -0.005(4) 0.013(4) -0.005(4)
C10 0.029(4) 0.040(5) 0.030(5) 0.002(4) 0.012(4) 0.006(4)
C11 0.019(4) 0.040(5) 0.031(5) 0.001(4) 0.006(4) 0.003(3)
C12 0.027(4) 0.025(4) 0.030(5) 0.002(4) 0.003(4) 0.004(3)
C13 0.035(5) 0.024(5) 0.042(5) -0.003(4) 0.007(4) -0.001(4)
C14 0.042(5) 0.025(5) 0.045(5) 0.002(4) 0.022(4) -0.004(4)
C15 0.027(4) 0.025(4) 0.026(4) 0.002(3) 0.001(4) -0.003(3)
C16 0.026(4) 0.024(5) 0.050(6) 0.002(4) -0.016(4) -0.004(3)
C17 0.036(5) 0.036(5) 0.033(5) -0.011(4) 0.002(4) 0.005(4)
C18 0.018(4) 0.041(5) 0.037(5) -0.009(4) 0.008(4) 0.004(3)
C19 0.027(4) 0.047(6) 0.041(5) 0.004(4) 0.011(4) 0.005(4)
C20 0.024(4) 0.048(6) 0.043(5) -0.008(4) 0.006(4) 0.006(4)
C21 0.021(4) 0.029(5) 0.028(4) 0.007(3) 0.006(4) 0.004(3)
C22 0.016(4) 0.025(4) 0.025(4) -0.001(3) -0.002(3) -0.003(3)
C23 0.025(4) 0.029(5) 0.036(5) 0.003(4) 0.015(4) -0.001(3)
C24 0.027(4) 0.052(6) 0.049(6) 0.004(5) 0.010(4) 0.007(4)
C25 0.030(5) 0.056(6) 0.045(6) -0.015(5) 0.014(4) -0.006(4)
C26 0.028(4) 0.026(5) 0.044(5) -0.002(4) 0.014(4) -0.007(3)
C27 0.031(4) 0.030(5) 0.061(6) 0.004(4) 0.011(4) -0.004(4)
C28 0.042(5) 0.025(5) 0.052(6) -0.008(4) 0.019(5) 0.001(4)
C29 0.035(5) 0.035(5) 0.029(5) 0.000(4) 0.014(4) 0.007(4)
C30 0.073(7) 0.044(6) 0.040(6) 0.005(5) 0.015(5) 0.003(5)
C31 0.043(5) 0.060(7) 0.036(5) -0.001(5) 0.005(5) 0.009(5)
C32 0.027(4) 0.033(5) 0.024(4) -0.003(3) 0.013(4) -0.002(3)
C33 0.023(4) 0.026(4) 0.027(4) -0.003(3) 0.014(4) -0.004(3)
C34 0.033(5) 0.048(6) 0.035(5) -0.005(4) 0.007(4) -0.002(4)
C35 0.032(5) 0.063(7) 0.048(6) 0.002(5) -0.002(4) 0.008(4)
C36 0.036(5) 0.068(7) 0.040(6) -0.008(5) 0.006(4) -0.019(5)
C37 0.036(5) 0.040(5) 0.030(5) 0.001(4) 0.016(4) -0.005(4)
C38 0.042(5) 0.061(7) 0.055(6) -0.013(5) 0.026(5) -0.013(5)
C39 0.032(5) 0.070(7) 0.058(7) -0.008(5) 0.024(5) -0.003(5)
C40 0.023(4) 0.039(5) 0.031(5) 0.003(4) 0.008(4) -0.003(4)
C41 0.045(5) 0.035(5) 0.037(5) -0.005(4) 0.011(4) -0.002(4)
C42 0.047(5) 0.036(6) 0.054(6) 0.005(5) 0.020(5) -0.004(4)
C43 0.023(4) 0.029(5) 0.038(5) -0.009(4) 0.017(4) 0.000(3)
C44 0.025(4) 0.028(5) 0.048(5) -0.011(4) 0.015(4) -0.009(3)
C45 0.024(4) 0.032(5) 0.039(5) -0.002(4) 0.013(4) 0.007(3)
C46 0.029(4) 0.040(5) 0.054(6) 0.011(4) 0.017(4) 0.008(4)
C47 0.035(5) 0.056(6) 0.057(6) -0.001(5) 0.026(5) 0.012(4)
C48 0.019(4) 0.035(5) 0.035(5) -0.008(4) 0.010(4) 0.005(3)
C49 0.044(5) 0.027(5) 0.047(6) 0.001(4) 0.008(5) 0.007(4)
C50 0.036(5) 0.036(5) 0.056(6) -0.001(4) 0.010(5) -0.006(4)
C51 0.028(4) 0.041(5) 0.027(5) 0.011(4) 0.008(4) 0.001(4)
C52 0.059(6) 0.064(7) 0.036(6) -0.021(5) 0.002(5) 0.000(5)
C53 0.030(5) 0.050(6) 0.038(5) 0.004(4) -0.008(4) 0.000(4)
C54 0.023(4) 0.026(5) 0.037(5) 0.003(4) 0.013(4) 0.011(3)
C55 0.015(4) 0.030(5) 0.041(5) -0.002(4) 0.015(4) -0.002(3)
C56 0.029(4) 0.020(4) 0.057(6) 0.007(4) 0.022(4) 0.001(3)
C57 0.062(6) 0.027(5) 0.058(6) 0.001(4) 0.030(5) 0.009(4)
C58 0.046(5) 0.028(5) 0.072(7) 0.008(5) 0.026(5) -0.006(4)
C59 0.046(5) 0.022(5) 0.053(6) 0.013(4) 0.008(5) 0.000(4)
C60 0.053(6) 0.040(6) 0.045(6) 0.011(4) 0.020(5) 0.009(4)
C61 0.047(6) 0.071(8) 0.041(6) 0.009(5) -0.001(5) 0.004(5)
C62 0.033(4) 0.025(5) 0.044(5) 0.008(4) 0.020(4) 0.006(4)
C63 0.025(4) 0.042(5) 0.048(6) 0.007(4) 0.016(4) 0.001(4)
C64 0.019(4) 0.014(4) 0.046(5) 0.007(4) 0.006(4) 0.010(3)
C65 0.025(4) 0.044(6) 0.061(6) 0.019(5) 0.026(5) 0.013(4)
C66 0.017(4) 0.029(5) 0.058(6) 0.006(4) 0.018(4) 0.001(3)
C1 0.068(8) 0.047(5) 0.059(5) 0.026(4) 0.037(5) 0.031(5)
C2 0.077(9) 0.053(6) 0.063(6) 0.034(5) 0.039(6) 0.037(6)
C3 0.072(9) 0.044(6) 0.062(6) 0.024(5) 0.031(6) 0.036(6)
C1A 0.070(8) 0.048(5) 0.060(6) 0.027(4) 0.038(6) 0.034(6)
C2A 0.073(10) 0.052(7) 0.062(6) 0.030(5) 0.038(7) 0.034(7)
C3A 0.068(9) 0.047(7) 0.061(7) 0.024(6) 0.037(7) 0.035(7)
Na1 0.0233(14) 0.0337(18) 0.0357(17) 0.0008(14) 0.0085(13) -0.0018(12)
O1 0.032(3) 0.078(4) 0.052(4) 0.010(3) 0.010(3) -0.005(3)
O2 0.033(3) 0.051(4) 0.076(4) -0.015(3) 0.009(3) -0.006(3)
O3 0.042(3) 0.098(5) 0.055(4) 0.024(3) 0.012(3) -0.004(3)
O4 0.042(3) 0.057(4) 0.102(5) -0.005(3) 0.020(3) -0.001(3)
O5 0.033(3) 0.042(3) 0.049(3) -0.009(2) 0.010(3) -0.003(2)
O6 0.034(3) 0.044(3) 0.049(3) -0.004(3) 0.002(2) 0.000(2)
O7 0.045(3) 0.054(4) 0.052(4) -0.005(3) 0.020(3) -0.001(3)
O8 0.035(3) 0.043(3) 0.052(3) 0.005(3) 0.002(3) -0.006(2)
C67 0.061(6) 0.069(7) 0.105(7) -0.005(5) 0.030(5) 0.010(5)
C68 0.029(5) 0.092(6) 0.065(6) -0.006(4) 0.025(4) 0.009(4)
C69 0.054(5) 0.087(6) 0.062(6) 0.011(5) 0.014(5) -0.014(4)
C70 0.036(5) 0.054(5) 0.083(6) 0.009(4) 0.016(4) -0.011(4)
C71 0.056(5) 0.079(7) 0.077(6) -0.010(5) 0.006(4) -0.003(5)
C72 0.046(6) 0.093(6) 0.058(6) -0.004(4) 0.002(5) -0.008(5)
C73 0.054(5) 0.102(7) 0.081(7) 0.019(5) 0.019(5) 0.002(5)
C74 0.040(5) 0.064(6) 0.100(6) 0.018(5) 0.009(5) 0.007(4)
C75 0.035(4) 0.051(5) 0.043(5) -0.005(3) -0.001(4) -0.005(3)
C76 0.040(4) 0.045(5) 0.047(5) 0.002(4) 0.002(4) 0.000(4)
C77 0.053(5) 0.047(5) 0.063(5) -0.005(4) 0.014(4) 0.007(4)
C78 0.053(5) 0.050(5) 0.071(6) -0.006(4) 0.025(4) 0.008(4)
C79 0.041(5) 0.064(5) 0.039(5) 0.009(4) 0.007(4) -0.007(4)
C80 0.038(4) 0.051(5) 0.048(5) 0.015(4) 0.010(4) -0.005(4)
C81 0.042(5) 0.038(5) 0.063(5) -0.001(4) 0.010(4) -0.008(4)
C82 0.041(5) 0.048(5) 0.049(5) -0.013(4) 0.007(4) -0.010(4)
O9 0.061(5) 0.098(7) 0.104(7) -0.027(5) 0.030(5) -0.007(4)
C83 0.123(11) 0.086(10) 0.072(9) -0.012(8) 0.039(9) 0.000(9)
C84 0.059(7) 0.074(9) 0.118(12) -0.017(8) 0.035(8) 0.001(6)

loop_
_atom_type_symbol
_atom_type_description
_atom_type_scat_dispersion_real
_atom_type_scat_dispersion_imag
_atom_type_scat_source
C C 0.0033 0.0016 'International Tables Vol C Tables 4.2.6.8 and 6.1.1.4'
H H 0.0000 0.0000 'International Tables Vol C Tables 4.2.6.8 and 6.1.1.4'
N N 0.0061 0.0033 'International Tables Vol C Tables 4.2.6.8 and 6.1.1.4'
Na Na 0.0362 0.0249 'International Tables Vol C Tables 4.2.6.8 and 6.1.1.4'
O O 0.0106 0.0060 'International Tables Vol C Tables 4.2.6.8 and 6.1.1.4'
P P 0.1023 0.0942 'International Tables Vol C Tables 4.2.6.8 and 6.1.1.4'
Si Si 0.0817 0.0704 'International Tables Vol C Tables 4.2.6.8 and 6.1.1.4'
Th Th -7.2400 8.8979 'International Tables Vol C Tables 4.2.6.8 and 6.1.1.4'

loop_
_exptl_crystal_face_index_h
_exptl_crystal_face_index_k
_exptl_crystal_face_index_l
_exptl_crystal_face_perp_dist
_exptl_oxdiff_crystal_face_indexfrac_h
_exptl_oxdiff_crystal_face_indexfrac_k
_exptl_oxdiff_crystal_face_indexfrac_l
_exptl_oxdiff_crystal_face_x
_exptl_oxdiff_crystal_face_y
_exptl_oxdiff_crystal_face_z
-23 17 0 0.0388 -22.9988 16.9986 -0.0043 -0.4234 0.4265 0.8026
0 1 -36 0.1207 0.0000 1.0004 -36.0093 -0.6634 0.6043 -0.4250
14 22 -5 0.0089 14.0051 21.9987 -5.0017 0.5018 0.8267 0.2283
-16 -21 7 0.0901 -16.0051 -20.9988 7.0018 -0.5062 -0.8364 -0.1451
-8 23 13 0.0605 -7.9964 22.9982 13.0002 0.2744 0.4732 0.8530
-2 3 37 0.0800 -1.9995 2.9993 37.0089 0.6716 -0.5046 0.5680
25 -15 1 0.0691 24.9993 -14.9987 1.0046 0.5153 -0.3713 -0.7762
11 -8 -35 0.1232 10.9993 -7.9989 -35.0069 -0.4512 0.3573 -0.8173
-22 -17 -4 0.0937 -22.0049 -16.9990 -4.0020 -0.8271 -0.5635 -0.0834

loop_
_geom_angle_atom_site_label_1
_geom_angle_atom_site_label_2
_geom_angle_atom_site_label_3
_geom_angle
_geom_angle_site_symmetry_1
_geom_angle_site_symmetry_3
P1 Th1 N4 178.16(12) . .
N1 Th1 P1 114.65(15) . .
N1 Th1 N4 66.64(19) . .
N2 Th1 P1 110.59(14) . .
N2 Th1 N1 105.31(19) . .
N2 Th1 N3 105.92(19) . .
N2 Th1 N4 67.64(17) . .
N3 Th1 P1 112.97(15) . .
N3 Th1 N1 106.8(2) . .
N3 Th1 N4 67.45(18) . .
P1 Th2 N8 175.78(12) . .
N5 Th2 P1 112.18(14) . .
N5 Th2 N7 102.6(2) . .
N5 Th2 N8 66.81(17) . .
N6 Th2 P1 108.62(14) . .
N6 Th2 N5 109.4(2) . .
N6 Th2 N7 107.07(19) . .
N6 Th2 N8 68.46(18) . .
N7 Th2 P1 116.60(15) . .
N7 Th2 N8 67.51(18) . .
Th2 P1 Th1 176.21(8) . .
N1 Si1 C4 117.0(4) . .
N1 Si1 C7 105.8(3) . .
N1 Si1 C1 109.3(4) . .
N1 Si1 C1A 112.7(8) . .
C4 Si1 C1 100.1(5) . .
C4 Si1 C1A 113.6(11) . .
C7 Si1 C4 107.6(3) . .
C7 Si1 C1 117.4(6) . .
C7 Si1 C1A 97.8(10) . .
N2 Si2 C12 114.5(3) . .
N2 Si2 C15 107.8(3) . .
N2 Si2 C18 111.1(3) . .
C15 Si2 C12 108.1(3) . .
C15 Si2 C18 107.7(3) . .
C18 Si2 C12 107.4(3) . .
N3 Si3 C23 109.9(3) . .
N3 Si3 C26 107.5(3) . .
N3 Si3 C29 114.0(3) . .
C26 Si3 C23 112.5(3) . .
C26 Si3 C29 107.3(3) . .
C29 Si3 C23 105.7(3) . .
N5 Si4 C34 115.8(3) . .
N5 Si4 C37 112.0(3) . .
N5 Si4 C40 107.4(3) . .
C37 Si4 C34 107.4(3) . .
C40 Si4 C34 108.3(4) . .
C40 Si4 C37 105.3(3) . .
N6 Si5 C56 115.0(3) . .
N6 Si5 C59 111.3(3) . .
N6 Si5 C62 107.5(3) . .
C59 Si5 C56 107.4(3) . .
C62 Si5 C56 107.6(3) . .
C62 Si5 C59 107.6(4) . .
N7 Si6 C45 110.2(3) . .
N7 Si6 C48 113.6(3) . .
N7 Si6 C51 107.7(3) . .
C48 Si6 C45 104.6(3) . .
C51 Si6 C45 113.1(3) . .
C51 Si6 C48 107.7(3) . .
Si1 N1 Th1 134.0(3) . .
C10 N1 Th1 110.9(4) . .
C10 N1 Si1 115.0(5) . .
Si2 N2 Th1 133.7(3) . .
C21 N2 Th1 110.0(4) . .
C21 N2 Si2 116.2(5) . .
Si3 N3 Th1 134.0(3) . .
C32 N3 Th1 111.0(4) . .
C32 N3 Si3 115.1(4) . .
C11 N4 Th1 108.0(4) . .
C11 N4 C22 111.0(6) . .
C11 N4 C33 112.6(5) . .
C22 N4 Th1 106.3(4) . .
C22 N4 C33 112.1(5) . .
C33 N4 Th1 106.5(4) . .
Si4 N5 Th2 135.1(3) . .
C43 N5 Th2 110.1(4) . .
C43 N5 Si4 114.8(5) . .
Si5 N6 Th2 134.2(3) . .
C65 N6 Th2 110.4(4) . .
C65 N6 Si5 115.2(5) . .
Si6 N7 Th2 133.0(3) . .
C54 N7 Th2 111.4(4) . .
C54 N7 Si6 115.5(4) . .
C44 N8 Th2 107.4(4) . .
C44 N8 C55 111.3(6) . .
C44 N8 C66 112.5(6) . .
C55 N8 Th2 107.4(4) . .
C66 N8 Th2 106.2(4) . .
C66 N8 C55 111.6(5) . .
Si1 C4 H4 105.4 . .
C5 C4 Si1 116.1(6) . .
C5 C4 H4 105.4 . .
C5 C4 C6 107.4(8) . .
C6 C4 Si1 116.2(6) . .
C6 C4 H4 105.4 . .
C4 C5 H5A 109.5 . .
C4 C5 H5B 109.5 . .
C4 C5 H5C 109.5 . .
H5A C5 H5B 109.5 . .
H5A C5 H5C 109.5 . .
H5B C5 H5C 109.5 . .
C4 C6 H6A 109.5 . .
C4 C6 H6B 109.5 . .
C4 C6 H6C 109.5 . .
H6A C6 H6B 109.5 . .
H6A C6 H6C 109.5 . .
H6B C6 H6C 109.5 . .
Si1 C7 H7 106.7 . .
C8 C7 Si1 113.6(6) . .
C8 C7 H7 106.7 . .
C8 C7 C9 110.1(6) . .
C9 C7 Si1 112.5(5) . .
C9 C7 H7 106.7 . .
C7 C8 H8A 109.5 . .
C7 C8 H8B 109.5 . .
C7 C8 H8C 109.5 . .
H8A C8 H8B 109.5 . .
H8A C8 H8C 109.5 . .
H8B C8 H8C 109.5 . .
C7 C9 H9A 109.5 . .
C7 C9 H9B 109.5 . .
C7 C9 H9C 109.5 . .
H9A C9 H9B 109.5 . .
H9A C9 H9C 109.5 . .
H9B C9 H9C 109.5 . .
N1 C10 H10A 109.6 . .
N1 C10 H10B 109.6 . .
N1 C10 C11 110.3(6) . .
H10A C10 H10B 108.1 . .
C11 C10 H10A 109.6 . .
C11 C10 H10B 109.6 . .
N4 C11 C10 108.8(6) . .
N4 C11 H11A 109.9 . .
N4 C11 H11B 109.9 . .
C10 C11 H11A 109.9 . .
C10 C11 H11B 109.9 . .
H11A C11 H11B 108.3 . .
Si2 C12 H12 104.8 . .
C13 C12 Si2 117.6(5) . .
C13 C12 H12 104.8 . .
C13 C12 C14 109.4(6) . .
C14 C12 Si2 114.1(5) . .
C14 C12 H12 104.8 . .
C12 C13 H13A 109.5 . .
C12 C13 H13B 109.5 . .
C12 C13 H13C 109.5 . .
H13A C13 H13B 109.5 . .
H13A C13 H13C 109.5 . .
H13B C13 H13C 109.5 . .
C12 C14 H14A 109.5 . .
C12 C14 H14B 109.5 . .
C12 C14 H14C 109.5 . .
H14A C14 H14B 109.5 . .
H14A C14 H14C 109.5 . .
H14B C14 H14C 109.5 . .
Si2 C15 H15 105.7 . .
C16 C15 Si2 114.1(5) . .
C16 C15 H15 105.7 . .
C16 C15 C17 109.3(7) . .
C17 C15 Si2 115.4(5) . .
C17 C15 H15 105.7 . .
C15 C16 H16A 109.5 . .
C15 C16 H16B 109.5 . .
C15 C16 H16C 109.5 . .
H16A C16 H16B 109.5 . .
H16A C16 H16C 109.5 . .
H16B C16 H16C 109.5 . .
C15 C17 H17A 109.5 . .
C15 C17 H17B 109.5 . .
C15 C17 H17C 109.5 . .
H17A C17 H17B 109.5 . .
H17A C17 H17C 109.5 . .
H17B C17 H17C 109.5 . .
Si2 C18 H18 104.5 . .
C19 C18 Si2 116.1(5) . .
C19 C18 H18 104.5 . .
C19 C18 C20 109.2(6) . .
C20 C18 Si2 116.4(5) . .
C20 C18 H18 104.5 . .
C18 C19 H19A 109.5 . .
C18 C19 H19B 109.5 . .
C18 C19 H19C 109.5 . .
H19A C19 H19B 109.5 . .
H19A C19 H19C 109.5 . .
H19B C19 H19C 109.5 . .
C18 C20 H20A 109.5 . .
C18 C20 H20B 109.5 . .
C18 C20 H20C 109.5 . .
H20A C20 H20B 109.5 . .
H20A C20 H20C 109.5 . .
H20B C20 H20C 109.5 . .
N2 C21 H21A 109.4 . .
N2 C21 H21B 109.4 . .
N2 C21 C22 111.0(6) . .
H21A C21 H21B 108.0 . .
C22 C21 H21A 109.4 . .
C22 C21 H21B 109.4 . .
N4 C22 C21 108.5(6) . .
N4 C22 H22A 110.0 . .
N4 C22 H22B 110.0 . .
C21 C22 H22A 110.0 . .
C21 C22 H22B 110.0 . .
H22A C22 H22B 108.4 . .
Si3 C23 H23 105.7 . .
C24 C23 Si3 113.5(5) . .
C24 C23 H23 105.7 . .
C24 C23 C25 109.2(6) . .
C25 C23 Si3 116.2(5) . .
C25 C23 H23 105.7 . .
C23 C24 H24A 109.5 . .
C23 C24 H24B 109.5 . .
C23 C24 H24C 109.5 . .
H24A C24 H24B 109.5 . .
H24A C24 H24C 109.5 . .
H24B C24 H24C 109.5 . .
C23 C25 H25A 109.5 . .
C23 C25 H25B 109.5 . .
C23 C25 H25C 109.5 . .
H25A C25 H25B 109.5 . .
H25A C25 H25C 109.5 . .
H25B C25 H25C 109.5 . .
Si3 C26 H26 105.6 . .
C27 C26 Si3 116.1(5) . .
C27 C26 H26 105.6 . .
C28 C26 Si3 113.2(5) . .
C28 C26 H26 105.6 . .
C28 C26 C27 109.7(7) . .
C26 C27 H27A 109.5 . .
C26 C27 H27B 109.5 . .
C26 C27 H27C 109.5 . .
H27A C27 H27B 109.5 . .
H27A C27 H27C 109.5 . .
H27B C27 H27C 109.5 . .
C26 C28 H28A 109.5 . .
C26 C28 H28B 109.5 . .
C26 C28 H28C 109.5 . .
H28A C28 H28B 109.5 . .
H28A C28 H28C 109.5 . .
H28B C28 H28C 109.5 . .
Si3 C29 H29 106.7 . .
C30 C29 Si3 114.2(6) . .
C30 C29 H29 106.7 . .
C30 C29 C31 109.2(7) . .
C31 C29 Si3 112.9(5) . .
C31 C29 H29 106.7 . .
C29 C30 H30A 109.5 . .
C29 C30 H30B 109.5 . .
C29 C30 H30C 109.5 . .
H30A C30 H30B 109.5 . .
H30A C30 H30C 109.5 . .
H30B C30 H30C 109.5 . .
C29 C31 H31A 109.5 . .
C29 C31 H31B 109.5 . .
C29 C31 H31C 109.5 . .
H31A C31 H31B 109.5 . .
H31A C31 H31C 109.5 . .
H31B C31 H31C 109.5 . .
N3 C32 H32A 109.4 . .
N3 C32 H32B 109.4 . .
N3 C32 C33 111.3(6) . .
H32A C32 H32B 108.0 . .
C33 C32 H32A 109.4 . .
C33 C32 H32B 109.4 . .
N4 C33 C32 109.6(5) . .
N4 C33 H33A 109.8 . .
N4 C33 H33B 109.8 . .
C32 C33 H33A 109.8 . .
C32 C33 H33B 109.8 . .
H33A C33 H33B 108.2 . .
Si4 C34 H34 104.9 . .
C35 C34 Si4 113.6(6) . .
C35 C34 H34 104.9 . .
C35 C34 C36 108.2(7) . .
C36 C34 Si4 118.8(6) . .
C36 C34 H34 104.9 . .
C34 C35 H35A 109.5 . .
C34 C35 H35B 109.5 . .
C34 C35 H35C 109.5 . .
H35A C35 H35B 109.5 . .
H35A C35 H35C 109.5 . .
H35B C35 H35C 109.5 . .
C34 C36 H36A 109.5 . .
C34 C36 H36B 109.5 . .
C34 C36 H36C 109.5 . .
H36A C36 H36B 109.5 . .
H36A C36 H36C 109.5 . .
H36B C36 H36C 109.5 . .
Si4 C37 H37 105.8 . .
C38 C37 Si4 118.8(5) . .
C38 C37 H37 105.8 . .
C38 C37 C39 109.0(7) . .
C39 C37 Si4 110.7(5) . .
C39 C37 H37 105.8 . .
C37 C38 H38A 109.5 . .
C37 C38 H38B 109.5 . .
C37 C38 H38C 109.5 . .
H38A C38 H38B 109.5 . .
H38A C38 H38C 109.5 . .
H38B C38 H38C 109.5 . .
C37 C39 H39A 109.5 . .
C37 C39 H39B 109.5 . .
C37 C39 H39C 109.5 . .
H39A C39 H39B 109.5 . .
H39A C39 H39C 109.5 . .
H39B C39 H39C 109.5 . .
Si4 C40 H40 105.7 . .
C41 C40 Si4 115.1(5) . .
C41 C40 H40 105.7 . .
C41 C40 C42 110.9(7) . .
C42 C40 Si4 112.8(5) . .
C42 C40 H40 105.7 . .
C40 C41 H41A 109.5 . .
C40 C41 H41B 109.5 . .
C40 C41 H41C 109.5 . .
H41A C41 H41B 109.5 . .
H41A C41 H41C 109.5 . .
H41B C41 H41C 109.5 . .
C40 C42 H42A 109.5 . .
C40 C42 H42B 109.5 . .
C40 C42 H42C 109.5 . .
H42A C42 H42B 109.5 . .
H42A C42 H42C 109.5 . .
H42B C42 H42C 109.5 . .
N5 C43 H43A 109.9 . .
N5 C43 H43B 109.9 . .
N5 C43 C44 108.7(6) . .
H43A C43 H43B 108.3 . .
C44 C43 H43A 109.9 . .
C44 C43 H43B 109.9 . .
N8 C44 C43 108.9(6) . .
N8 C44 H44A 109.9 . .
N8 C44 H44B 109.9 . .
C43 C44 H44A 109.9 . .
C43 C44 H44B 109.9 . .
H44A C44 H44B 108.3 . .
Si6 C45 H45 105.6 . .
C46 C45 Si6 115.1(5) . .
C46 C45 H45 105.6 . .
C46 C45 C47 108.4(6) . .
C47 C45 Si6 115.5(5) . .
C47 C45 H45 105.6 . .
C45 C46 H46A 109.5 . .
C45 C46 H46B 109.5 . .
C45 C46 H46C 109.5 . .
H46A C46 H46B 109.5 . .
H46A C46 H46C 109.5 . .
H46B C46 H46C 109.5 . .
C45 C47 H47A 109.5 . .
C45 C47 H47B 109.5 . .
C45 C47 H47C 109.5 . .
H47A C47 H47B 109.5 . .
H47A C47 H47C 109.5 . .
H47B C47 H47C 109.5 . .
Si6 C48 H48 106.4 . .
C49 C48 Si6 115.4(5) . .
C49 C48 H48 106.4 . .
C50 C48 Si6 113.2(5) . .
C50 C48 H48 106.4 . .
C50 C48 C49 108.5(6) . .
C48 C49 H49A 109.5 . .
C48 C49 H49B 109.5 . .
C48 C49 H49C 109.5 . .
H49A C49 H49B 109.5 . .
H49A C49 H49C 109.5 . .
H49B C49 H49C 109.5 . .
C48 C50 H50A 109.5 . .
C48 C50 H50B 109.5 . .
C48 C50 H50C 109.5 . .
H50A C50 H50B 109.5 . .
H50A C50 H50C 109.5 . .
H50B C50 H50C 109.5 . .
Si6 C51 H51 106.0 . .
C52 C51 Si6 113.4(6) . .
C52 C51 H51 106.0 . .
C52 C51 C53 111.1(7) . .
C53 C51 Si6 113.7(6) . .
C53 C51 H51 106.0 . .
C51 C52 H52A 109.5 . .
C51 C52 H52B 109.5 . .
C51 C52 H52C 109.5 . .
H52A C52 H52B 109.5 . .
H52A C52 H52C 109.5 . .
H52B C52 H52C 109.5 . .
C51 C53 H53A 109.5 . .
C51 C53 H53B 109.5 . .
C51 C53 H53C 109.5 . .
H53A C53 H53B 109.5 . .
H53A C53 H53C 109.5 . .
H53B C53 H53C 109.5 . .
N7 C54 H54A 109.5 . .
N7 C54 H54B 109.5 . .
N7 C54 C55 110.8(6) . .
H54A C54 H54B 108.1 . .
C55 C54 H54A 109.5 . .
C55 C54 H54B 109.5 . .
N8 C55 C54 108.6(5) . .
N8 C55 H55A 110.0 . .
N8 C55 H55B 110.0 . .
C54 C55 H55A 110.0 . .
C54 C55 H55B 110.0 . .
H55A C55 H55B 108.3 . .
Si5 C56 H56 104.6 . .
C57 C56 Si5 113.3(5) . .
C57 C56 H56 104.6 . .
C57 C56 C58 109.8(7) . .
C58 C56 Si5 118.4(5) . .
C58 C56 H56 104.6 . .
C56 C57 H57A 109.5 . .
C56 C57 H57B 109.5 . .
C56 C57 H57C 109.5 . .
H57A C57 H57B 109.5 . .
H57A C57 H57C 109.5 . .
H57B C57 H57C 109.5 . .
C56 C58 H58A 109.5 . .
C56 C58 H58B 109.5 . .
C56 C58 H58C 109.5 . .
H58A C58 H58B 109.5 . .
H58A C58 H58C 109.5 . .
H58B C58 H58C 109.5 . .
Si5 C59 H59 105.4 . .
C60 C59 Si5 114.5(6) . .
C60 C59 H59 105.4 . .
C60 C59 C61 108.7(7) . .
C61 C59 Si5 116.3(6) . .
C61 C59 H59 105.4 . .
C59 C60 H60A 109.5 . .
C59 C60 H60B 109.5 . .
C59 C60 H60C 109.5 . .
H60A C60 H60B 109.5 . .
H60A C60 H60C 109.5 . .
H60B C60 H60C 109.5 . .
C59 C61 H61A 109.5 . .
C59 C61 H61B 109.5 . .
C59 C61 H61C 109.5 . .
H61A C61 H61B 109.5 . .
H61A C61 H61C 109.5 . .
H61B C61 H61C 109.5 . .
Si5 C62 H62 107.2 . .
C63 C62 Si5 114.6(6) . .
C63 C62 H62 107.2 . .
C63 C62 C64 108.7(6) . .
C64 C62 Si5 111.8(5) . .
C64 C62 H62 107.2 . .
C62 C63 H63A 109.5 . .
C62 C63 H63B 109.5 . .
C62 C63 H63C 109.5 . .
H63A C63 H63B 109.5 . .
H63A C63 H63C 109.5 . .
H63B C63 H63C 109.5 . .
C62 C64 H64A 109.5 . .
C62 C64 H64B 109.5 . .
C62 C64 H64C 109.5 . .
H64A C64 H64B 109.5 . .
H64A C64 H64C 109.5 . .
H64B C64 H64C 109.5 . .
N6 C65 H65A 109.5 . .
N6 C65 H65B 109.5 . .
N6 C65 C66 110.7(6) . .
H65A C65 H65B 108.1 . .
C66 C65 H65A 109.5 . .
C66 C65 H65B 109.5 . .
N8 C66 C65 110.1(7) . .
N8 C66 H66A 109.6 . .
N8 C66 H66B 109.6 . .
C65 C66 H66A 109.6 . .
C65 C66 H66B 109.6 . .
H66A C66 H66B 108.2 . .
Si1 C1 H1 109.5 . .
C2 C1 Si1 113.8(13) . .
C2 C1 H1 109.5 . .
C3 C1 Si1 109.1(11) . .
C3 C1 H1 109.5 . .
C3 C1 C2 105.2(16) . .
C1 C2 H2A 109.5 . .
C1 C2 H2B 109.5 . .
C1 C2 H2C 109.5 . .
H2A C2 H2B 109.5 . .
H2A C2 H2C 109.5 . .
H2B C2 H2C 109.5 . .
C1 C3 H3A 109.5 . .
C1 C3 H3B 109.5 . .
C1 C3 H3C 109.5 . .
H3A C3 H3B 109.5 . .
H3A C3 H3C 109.5 . .
H3B C3 H3C 109.5 . .
Si1 C1A H1A 111.2 . .
C2A C1A Si1 110(3) . .
C2A C1A H1A 111.2 . .
C3A C1A Si1 111(2) . .
C3A C1A H1A 111.2 . .
C3A C1A C2A 101(3) . .
C1A C2A H2AA 109.5 . .
C1A C2A H2AB 109.5 . .
C1A C2A H2AC 109.5 . .
H2AA C2A H2AB 109.5 . .
H2AA C2A H2AC 109.5 . .
H2AB C2A H2AC 109.5 . .
C1A C3A H3AA 109.5 . .
C1A C3A H3AB 109.5 . .
C1A C3A H3AC 109.5 . .
H3AA C3A H3AB 109.5 . .
H3AA C3A H3AC 109.5 . .
H3AB C3A H3AC 109.5 . .
O1 Na1 O2 68.3(2) . .
O1 Na1 O5 79.4(2) . .
O1 Na1 O7 147.5(3) . .
O1 Na1 O8 139.5(3) . .
O2 Na1 O7 87.0(2) . .
O3 Na1 O1 105.4(2) . .
O3 Na1 O2 68.7(3) . .
O3 Na1 O4 69.6(3) . .
O3 Na1 O5 151.3(3) . .
O3 Na1 O6 138.4(3) . .
O3 Na1 O7 83.4(2) . .
O3 Na1 O8 91.4(2) . .
O4 Na1 O1 69.2(2) . .
O4 Na1 O2 107.3(2) . .
O4 Na1 O5 86.6(2) . .
O4 Na1 O7 141.1(3) . .
O4 Na1 O8 83.4(2) . .
O5 Na1 O2 136.3(3) . .
O5 Na1 O7 108.0(2) . .
O5 Na1 O8 69.4(2) . .
O6 Na1 O1 86.3(2) . .
O6 Na1 O2 79.7(2) . .
O6 Na1 O4 148.7(3) . .
O6 Na1 O5 69.4(2) . .
O6 Na1 O7 68.2(2) . .
O6 Na1 O8 105.3(2) . .
O8 Na1 O2 151.2(2) . .
O8 Na1 O7 69.5(2) . .
C68 O1 Na1 105.2(5) . .
C69 O1 Na1 117.8(6) . .
C69 O1 C68 112.7(7) . .
C70 O2 Na1 106.1(5) . .
C71 O2 Na1 117.6(7) . .
C71 O2 C70 113.6(7) . .
C72 O3 Na1 107.2(6) . .
C73 O3 Na1 120.8(7) . .
C73 O3 C72 111.5(8) . .
C67 O4 Na1 118.5(7) . .
C67 O4 C74 113.8(8) . .
C74 O4 Na1 104.4(5) . .
C75 O5 Na1 108.8(5) . .
C82 O5 Na1 115.9(5) . .
C82 O5 C75 114.5(6) . .
C76 O6 Na1 115.9(5) . .
C76 O6 C77 115.4(7) . .
C77 O6 Na1 110.4(5) . .
C78 O7 Na1 114.0(5) . .
C78 O7 C79 113.8(7) . .
C79 O7 Na1 108.3(5) . .
C80 O8 Na1 113.2(5) . .
C80 O8 C81 114.3(7) . .
C81 O8 Na1 108.4(5) . .
O4 C67 H67A 110.4 . .
O4 C67 H67B 110.4 . .
O4 C67 C68 106.8(9) . .
H67A C67 H67B 108.6 . .
C68 C67 H67A 110.4 . .
C68 C67 H67B 110.4 . .
O1 C68 H68A 108.9 . .
O1 C68 H68B 108.9 . .
C67 C68 O1 113.4(8) . .
C67 C68 H68A 108.9 . .
C67 C68 H68B 108.9 . .
H68A C68 H68B 107.7 . .
O1 C69 H69A 110.5 . .
O1 C69 H69B 110.5 . .
O1 C69 C70 106.2(8) . .
H69A C69 H69B 108.7 . .
C70 C69 H69A 110.5 . .
C70 C69 H69B 110.5 . .
O2 C70 H70A 109.4 . .
O2 C70 H70B 109.4 . .
C69 C70 O2 111.2(8) . .
C69 C70 H70A 109.4 . .
C69 C70 H70B 109.4 . .
H70A C70 H70B 108.0 . .
O2 C71 H71A 110.3 . .
O2 C71 H71B 110.3 . .
O2 C71 C72 107.0(9) . .
H71A C71 H71B 108.6 . .
C72 C71 H71A 110.3 . .
C72 C71 H71B 110.3 . .
O3 C72 H72A 109.2 . .
O3 C72 H72B 109.2 . .
C71 C72 O3 112.2(9) . .
C71 C72 H72A 109.2 . .
C71 C72 H72B 109.2 . .
H72A C72 H72B 107.9 . .
O3 C73 H73A 111.0 . .
O3 C73 H73B 111.0 . .
O3 C73 C74 104.0(10) . .
H73A C73 H73B 109.0 . .
C74 C73 H73A 111.0 . .
C74 C73 H73B 111.0 . .
O4 C74 H74A 109.3 . .
O4 C74 H74B 109.3 . .
C73 C74 O4 111.7(9) . .
C73 C74 H74A 109.3 . .
C73 C74 H74B 109.3 . .
H74A C74 H74B 107.9 . .
O5 C75 H75A 109.4 . .
O5 C75 H75B 109.4 . .
O5 C75 C76 111.3(7) . .
H75A C75 H75B 108.0 . .
C76 C75 H75A 109.4 . .
C76 C75 H75B 109.4 . .
O6 C76 C75 107.3(7) . .
O6 C76 H76A 110.3 . .
O6 C76 H76B 110.3 . .
C75 C76 H76A 110.3 . .
C75 C76 H76B 110.3 . .
H76A C76 H76B 108.5 . .
O6 C77 H77A 109.2 . .
O6 C77 H77B 109.2 . .
O6 C77 C78 112.1(8) . .
H77A C77 H77B 107.9 . .
C78 C77 H77A 109.2 . .
C78 C77 H77B 109.2 . .
O7 C78 C77 108.8(8) . .
O7 C78 H78A 109.9 . .
O7 C78 H78B 109.9 . .
C77 C78 H78A 109.9 . .
C77 C78 H78B 109.9 . .
H78A C78 H78B 108.3 . .
O7 C79 H79A 109.5 . .
O7 C79 H79B 109.5 . .
O7 C79 C80 110.9(7) . .
H79A C79 H79B 108.1 . .
C80 C79 H79A 109.5 . .
C80 C79 H79B 109.5 . .
O8 C80 C79 107.7(7) . .
O8 C80 H80A 110.2 . .
O8 C80 H80B 110.2 . .
C79 C80 H80A 110.2 . .
C79 C80 H80B 110.2 . .
H80A C80 H80B 108.5 . .
O8 C81 H81A 109.3 . .
O8 C81 H81B 109.3 . .
O8 C81 C82 111.7(7) . .
H81A C81 H81B 107.9 . .
C82 C81 H81A 109.3 . .
C82 C81 H81B 109.3 . .
O5 C82 C81 106.9(7) . .
O5 C82 H82A 110.3 . .
O5 C82 H82B 110.3 . .
C81 C82 H82A 110.3 . .
C81 C82 H82B 110.3 . .
H82A C82 H82B 108.6 . .
C83 O9 C84 114.5(9) . .
O9 C83 H83A 109.5 . .
O9 C83 H83B 109.5 . .
O9 C83 H83C 109.5 . .
H83A C83 H83B 109.5 . .
H83A C83 H83C 109.5 . .
H83B C83 H83C 109.5 . .
O9 C84 C84 109.7(12) . 3_757
O9 C84 H84A 109.7 . .
O9 C84 H84B 109.7 . .
C84 C84 H84A 109.7 3_757 .
C84 C84 H84B 109.7 3_757 .
H84A C84 H84B 108.2 . .

loop_
_geom_bond_atom_site_label_1
_geom_bond_atom_site_label_2
_geom_bond_distance
_geom_bond_site_symmetry_2
Th1 P1 2.740(2) .
Th1 N1 2.371(6) .
Th1 N2 2.347(6) .
Th1 N3 2.360(5) .
Th1 N4 2.821(6) .
Th2 P1 2.735(2) .
Th2 N5 2.366(6) .
Th2 N6 2.365(6) .
Th2 N7 2.388(5) .
Th2 N8 2.815(6) .
Si1 N1 1.731(6) .
Si1 C4 1.915(9) .
Si1 C7 1.887(8) .
Si1 C1 1.919(15) .
Si1 C1A 2.00(4) .
Si2 N2 1.727(6) .
Si2 C12 1.910(8) .
Si2 C15 1.891(8) .
Si2 C18 1.906(7) .
Si3 N3 1.737(6) .
Si3 C23 1.923(7) .
Si3 C26 1.879(8) .
Si3 C29 1.894(8) .
Si4 N5 1.729(6) .
Si4 C34 1.920(8) .
Si4 C37 1.906(7) .
Si4 C40 1.893(8) .
Si5 N6 1.725(6) .
Si5 C56 1.918(8) .
Si5 C59 1.897(9) .
Si5 C62 1.893(7) .
Si6 N7 1.718(6) .
Si6 C45 1.922(7) .
Si6 C48 1.886(8) .
Si6 C51 1.885(8) .
N1 C10 1.483(9) .
N2 C21 1.479(9) .
N3 C32 1.481(9) .
N4 C11 1.461(9) .
N4 C22 1.484(8) .
N4 C33 1.485(8) .
N5 C43 1.482(9) .
N6 C65 1.507(9) .
N7 C54 1.471(10) .
N8 C44 1.457(9) .
N8 C55 1.477(8) .
N8 C66 1.471(9) .
C4 H4 1.0000 .
C4 C5 1.527(9) .
C4 C6 1.536(9) .
C5 H5A 0.9800 .
C5 H5B 0.9800 .
C5 H5C 0.9800 .
C6 H6A 0.9800 .
C6 H6B 0.9800 .
C6 H6C 0.9800 .
C7 H7 1.0000 .
C7 C8 1.532(8) .
C7 C9 1.542(9) .
C8 H8A 0.9800 .
C8 H8B 0.9800 .
C8 H8C 0.9800 .
C9 H9A 0.9800 .
C9 H9B 0.9800 .
C9 H9C 0.9800 .
C10 H10A 0.9900 .
C10 H10B 0.9900 .
C10 C11 1.517(11) .
C11 H11A 0.9900 .
C11 H11B 0.9900 .
C12 H12 1.0000 .
C12 C13 1.524(9) .
C12 C14 1.540(8) .
C13 H13A 0.9800 .
C13 H13B 0.9800 .
C13 H13C 0.9800 .
C14 H14A 0.9800 .
C14 H14B 0.9800 .
C14 H14C 0.9800 .
C15 H15 1.0000 .
C15 C16 1.534(10) .
C15 C17 1.540(10) .
C16 H16A 0.9800 .
C16 H16B 0.9800 .
C16 H16C 0.9800 .
C17 H17A 0.9800 .
C17 H17B 0.9800 .
C17 H17C 0.9800 .
C18 H18 1.0000 .
C18 C19 1.518(9) .
C18 C20 1.522(8) .
C19 H19A 0.9800 .
C19 H19B 0.9800 .
C19 H19C 0.9800 .
C20 H20A 0.9800 .
C20 H20B 0.9800 .
C20 H20C 0.9800 .
C21 H21A 0.9900 .
C21 H21B 0.9900 .
C21 C22 1.511(9) .
C22 H22A 0.9900 .
C22 H22B 0.9900 .
C23 H23 1.0000 .
C23 C24 1.536(9) .
C23 C25 1.537(8) .
C24 H24A 0.9800 .
C24 H24B 0.9800 .
C24 H24C 0.9800 .
C25 H25A 0.9800 .
C25 H25B 0.9800 .
C25 H25C 0.9800 .
C26 H26 1.0000 .
C26 C27 1.533(9) .
C26 C28 1.529(8) .
C27 H27A 0.9800 .
C27 H27B 0.9800 .
C27 H27C 0.9800 .
C28 H28A 0.9800 .
C28 H28B 0.9800 .
C28 H28C 0.9800 .
C29 H29 1.0000 .
C29 C30 1.524(9) .
C29 C31 1.538(9) .
C30 H30A 0.9800 .
C30 H30B 0.9800 .
C30 H30C 0.9800 .
C31 H31A 0.9800 .
C31 H31B 0.9800 .
C31 H31C 0.9800 .
C32 H32A 0.9900 .
C32 H32B 0.9900 .
C32 C33 1.496(10) .
C33 H33A 0.9900 .
C33 H33B 0.9900 .
C34 H34 1.0000 .
C34 C35 1.536(9) .
C34 C36 1.540(9) .
C35 H35A 0.9800 .
C35 H35B 0.9800 .
C35 H35C 0.9800 .
C36 H36A 0.9800 .
C36 H36B 0.9800 .
C36 H36C 0.9800 .
C37 H37 1.0000 .
C37 C38 1.520(9) .
C37 C39 1.529(9) .
C38 H38A 0.9800 .
C38 H38B 0.9800 .
C38 H38C 0.9800 .
C39 H39A 0.9800 .
C39 H39B 0.9800 .
C39 H39C 0.9800 .
C40 H40 1.0000 .
C40 C41 1.529(8) .
C40 C42 1.544(9) .
C41 H41A 0.9800 .
C41 H41B 0.9800 .
C41 H41C 0.9800 .
C42 H42A 0.9800 .
C42 H42B 0.9800 .
C42 H42C 0.9800 .
C43 H43A 0.9900 .
C43 H43B 0.9900 .
C43 C44 1.535(9) .
C44 H44A 0.9900 .
C44 H44B 0.9900 .
C45 H45 1.0000 .
C45 C46 1.524(9) .
C45 C47 1.540(8) .
C46 H46A 0.9800 .
C46 H46B 0.9800 .
C46 H46C 0.9800 .
C47 H47A 0.9800 .
C47 H47B 0.9800 .
C47 H47C 0.9800 .
C48 H48 1.0000 .
C48 C49 1.539(9) .
C48 C50 1.534(8) .
C49 H49A 0.9800 .
C49 H49B 0.9800 .
C49 H49C 0.9800 .
C50 H50A 0.9800 .
C50 H50B 0.9800 .
C50 H50C 0.9800 .
C51 H51 1.0000 .
C51 C52 1.525(9) .
C51 C53 1.540(9) .
C52 H52A 0.9800 .
C52 H52B 0.9800 .
C52 H52C 0.9800 .
C53 H53A 0.9800 .
C53 H53B 0.9800 .
C53 H53C 0.9800 .
C54 H54A 0.9900 .
C54 H54B 0.9900 .
C54 C55 1.537(10) .
C55 H55A 0.9900 .
C55 H55B 0.9900 .
C56 H56 1.0000 .
C56 C57 1.525(9) .
C56 C58 1.540(8) .
C57 H57A 0.9800 .
C57 H57B 0.9800 .
C57 H57C 0.9800 .
C58 H58A 0.9800 .
C58 H58B 0.9800 .
C58 H58C 0.9800 .
C59 H59 1.0000 .
C59 C60 1.535(9) .
C59 C61 1.536(9) .
C60 H60A 0.9800 .
C60 H60B 0.9800 .
C60 H60C 0.9800 .
C61 H61A 0.9800 .
C61 H61B 0.9800 .
C61 H61C 0.9800 .
C62 H62 1.0000 .
C62 C63 1.529(11) .
C62 C64 1.538(9) .
C63 H63A 0.9800 .
C63 H63B 0.9800 .
C63 H63C 0.9800 .
C64 H64A 0.9800 .
C64 H64B 0.9800 .
C64 H64C 0.9800 .
C65 H65A 0.9900 .
C65 H65B 0.9900 .
C65 C66 1.512(12) .
C66 H66A 0.9900 .
C66 H66B 0.9900 .
C1 H1 1.0000 .
C1 C2 1.568(12) .
C1 C3 1.523(13) .
C2 H2A 0.9800 .
C2 H2B 0.9800 .
C2 H2C 0.9800 .
C3 H3A 0.9800 .
C3 H3B 0.9800 .
C3 H3C 0.9800 .
C1A H1A 1.0000 .
C1A C2A 1.555(14) .
C1A C3A 1.531(14) .
C2A H2AA 0.9800 .
C2A H2AB 0.9800 .
C2A H2AC 0.9800 .
C3A H3AA 0.9800 .
C3A H3AB 0.9800 .
C3A H3AC 0.9800 .
Na1 O1 2.458(6) .
Na1 O2 2.476(7) .
Na1 O3 2.409(7) .
Na1 O4 2.456(7) .
Na1 O5 2.460(6) .
Na1 O6 2.433(6) .
Na1 O7 2.489(6) .
Na1 O8 2.465(6) .
O1 C68 1.544(11) .
O1 C69 1.335(12) .
O2 C70 1.527(11) .
O2 C71 1.335(12) .
O3 C72 1.527(13) .
O3 C73 1.329(12) .
O4 C67 1.338(12) .
O4 C74 1.559(13) .
O5 C75 1.420(10) .
O5 C82 1.419(10) .
O6 C76 1.403(10) .
O6 C77 1.421(10) .
O7 C78 1.426(11) .
O7 C79 1.451(10) .
O8 C80 1.404(10) .
O8 C81 1.430(11) .
C67 H67A 0.9900 .
C67 H67B 0.9900 .
C67 C68 1.453(15) .
C68 H68A 0.9900 .
C68 H68B 0.9900 .
C69 H69A 0.9900 .
C69 H69B 0.9900 .
C69 C70 1.460(14) .
C70 H70A 0.9900 .
C70 H70B 0.9900 .
C71 H71A 0.9900 .
C71 H71B 0.9900 .
C71 C72 1.452(14) .
C72 H72A 0.9900 .
C72 H72B 0.9900 .
C73 H73A 0.9900 .
C73 H73B 0.9900 .
C73 C74 1.505(16) .
C74 H74A 0.9900 .
C74 H74B 0.9900 .
C75 H75A 0.9900 .
C75 H75B 0.9900 .
C75 C76 1.523(12) .
C76 H76A 0.9900 .
C76 H76B 0.9900 .
C77 H77A 0.9900 .
C77 H77B 0.9900 .
C77 C78 1.442(13) .
C78 H78A 0.9900 .
C78 H78B 0.9900 .
C79 H79A 0.9900 .
C79 H79B 0.9900 .
C79 C80 1.499(12) .
C80 H80A 0.9900 .
C80 H80B 0.9900 .
C81 H81A 0.9900 .
C81 H81B 0.9900 .
C81 C82 1.531(13) .
C82 H82A 0.9900 .
C82 H82B 0.9900 .
O9 C83 1.386(12) .
O9 C84 1.393(11) .
C83 H83A 0.9800 .
C83 H83B 0.9800 .
C83 H83C 0.9800 .
C84 C84 1.50(2) 3_757
C84 H84A 0.9900 .
C84 H84B 0.9900 .

loop_
_geom_torsion_atom_site_label_1
_geom_torsion_atom_site_label_2
_geom_torsion_atom_site_label_3
_geom_torsion_atom_site_label_4
_geom_torsion
_geom_torsion_site_symmetry_1
_geom_torsion_site_symmetry_2
_geom_torsion_site_symmetry_3
_geom_torsion_site_symmetry_4
Th1 N1 C10 C11 -67.0(6) . . . .
Th1 N2 C21 C22 -68.2(6) . . . .
Th1 N3 C32 C33 -66.1(6) . . . .
Th1 N4 C11 C10 -26.9(6) . . . .
Th1 N4 C22 C21 -27.0(6) . . . .
Th1 N4 C33 C32 -26.8(6) . . . .
Th2 N5 C43 C44 -69.0(7) . . . .
Th2 N6 C65 C66 -64.0(7) . . . .
Th2 N7 C54 C55 -64.5(6) . . . .
Th2 N8 C44 C43 -27.1(7) . . . .
Th2 N8 C55 C54 -29.5(7) . . . .
Th2 N8 C66 C65 -29.7(6) . . . .
Si1 N1 C10 C11 112.6(6) . . . .
Si2 N2 C21 C22 113.9(6) . . . .
Si3 N3 C32 C33 114.2(5) . . . .
Si4 N5 C43 C44 114.2(6) . . . .
Si5 N6 C65 C66 120.7(6) . . . .
Si6 N7 C54 C55 113.1(5) . . . .
N1 Si1 C7 C8 174.6(6) . . . .
N1 Si1 C7 C9 48.6(6) . . . .
N1 C10 C11 N4 61.5(7) . . . .
N2 Si2 C15 C16 169.3(5) . . . .
N2 Si2 C15 C17 41.5(6) . . . .
N2 C21 C22 N4 62.9(7) . . . .
N3 Si3 C26 C27 50.9(6) . . . .
N3 Si3 C26 C28 179.1(6) . . . .
N3 Si3 C29 C30 -55.5(6) . . . .
N3 Si3 C29 C31 70.1(6) . . . .
N3 C32 C33 N4 61.3(7) . . . .
N5 Si4 C40 C41 46.2(7) . . . .
N5 Si4 C40 C42 174.8(5) . . . .
N5 C43 C44 N8 63.0(8) . . . .
N6 Si5 C59 C60 -43.6(7) . . . .
N6 Si5 C59 C61 -171.8(6) . . . .
N6 Si5 C62 C63 37.7(7) . . . .
N6 Si5 C62 C64 161.9(5) . . . .
N6 C65 C66 N8 62.8(7) . . . .
N7 Si6 C48 C49 -57.8(6) . . . .
N7 Si6 C48 C50 68.1(6) . . . .
N7 Si6 C51 C52 -174.9(6) . . . .
N7 Si6 C51 C53 56.8(6) . . . .
N7 C54 C55 N8 62.6(7) . . . .
C4 Si1 N1 Th1 123.3(4) . . . .
C4 Si1 N1 C10 -56.2(6) . . . .
C4 Si1 C7 C8 48.8(7) . . . .
C4 Si1 C7 C9 -77.2(6) . . . .
C7 Si1 N1 Th1 3.5(5) . . . .
C7 Si1 N1 C10 -176.0(5) . . . .
C11 N4 C22 C21 90.2(7) . . . .
C11 N4 C33 C32 -144.9(6) . . . .
C12 Si2 N2 Th1 134.9(4) . . . .
C12 Si2 N2 C21 -47.8(5) . . . .
C12 Si2 C15 C16 45.0(6) . . . .
C12 Si2 C15 C17 -82.8(6) . . . .
C15 Si2 N2 Th1 14.5(5) . . . .
C15 Si2 N2 C21 -168.1(5) . . . .
C18 Si2 N2 Th1 -103.2(4) . . . .
C18 Si2 N2 C21 74.1(5) . . . .
C18 Si2 C15 C16 -70.8(6) . . . .
C18 Si2 C15 C17 161.4(6) . . . .
C22 N4 C11 C10 -143.0(5) . . . .
C22 N4 C33 C32 89.2(7) . . . .
C23 Si3 N3 Th1 132.0(4) . . . .
C23 Si3 N3 C32 -48.3(6) . . . .
C23 Si3 C26 C27 -70.3(6) . . . .
C23 Si3 C26 C28 58.0(7) . . . .
C23 Si3 C29 C30 65.4(6) . . . .
C23 Si3 C29 C31 -169.1(6) . . . .
C26 Si3 N3 Th1 9.3(6) . . . .
C26 Si3 N3 C32 -171.0(5) . . . .
C26 Si3 C29 C30 -174.4(6) . . . .
C26 Si3 C29 C31 -48.9(6) . . . .
C29 Si3 N3 Th1 -109.6(5) . . . .
C29 Si3 N3 C32 70.2(6) . . . .
C29 Si3 C26 C27 173.9(5) . . . .
C29 Si3 C26 C28 -57.8(6) . . . .
C33 N4 C11 C10 90.4(7) . . . .
C33 N4 C22 C21 -143.0(6) . . . .
C34 Si4 N5 Th2 127.2(4) . . . .
C34 Si4 N5 C43 -57.1(6) . . . .
C34 Si4 C40 C41 -79.6(6) . . . .
C34 Si4 C40 C42 49.0(6) . . . .
C37 Si4 N5 Th2 -109.0(4) . . . .
C37 Si4 N5 C43 66.6(6) . . . .
C37 Si4 C40 C41 165.8(6) . . . .
C37 Si4 C40 C42 -65.6(6) . . . .
C40 Si4 N5 Th2 6.1(5) . . . .
C40 Si4 N5 C43 -178.3(5) . . . .
C44 N8 C55 C54 87.8(7) . . . .
C44 N8 C66 C65 -146.9(6) . . . .
C45 Si6 N7 Th2 129.5(4) . . . .
C45 Si6 N7 C54 -47.4(6) . . . .
C45 Si6 C48 C49 62.5(6) . . . .
C45 Si6 C48 C50 -171.6(6) . . . .
C45 Si6 C51 C52 63.0(7) . . . .
C45 Si6 C51 C53 -65.2(6) . . . .
C48 Si6 N7 Th2 -113.5(4) . . . .
C48 Si6 N7 C54 69.6(6) . . . .
C48 Si6 C51 C52 -52.0(7) . . . .
C48 Si6 C51 C53 179.7(5) . . . .
C51 Si6 N7 Th2 5.7(5) . . . .
C51 Si6 N7 C54 -171.2(5) . . . .
C51 Si6 C48 C49 -177.0(5) . . . .
C51 Si6 C48 C50 -51.1(6) . . . .
C55 N8 C44 C43 -144.4(6) . . . .
C55 N8 C66 C65 87.1(7) . . . .
C56 Si5 N6 Th2 143.7(4) . . . .
C56 Si5 N6 C65 -42.4(6) . . . .
C56 Si5 C59 C60 83.1(6) . . . .
C56 Si5 C59 C61 -45.1(7) . . . .
C56 Si5 C62 C63 -86.7(6) . . . .
C56 Si5 C62 C64 37.5(7) . . . .
C59 Si5 N6 Th2 -93.8(5) . . . .
C59 Si5 N6 C65 80.0(6) . . . .
C59 Si5 C62 C63 157.8(6) . . . .
C59 Si5 C62 C64 -78.0(6) . . . .
C62 Si5 N6 Th2 23.9(6) . . . .
C62 Si5 N6 C65 -162.3(5) . . . .
C62 Si5 C59 C60 -161.2(6) . . . .
C62 Si5 C59 C61 70.6(7) . . . .
C66 N8 C44 C43 89.4(7) . . . .
C66 N8 C55 C54 -145.6(7) . . . .
C1 Si1 N1 Th1 -123.8(7) . . . .
C1 Si1 N1 C10 56.7(8) . . . .
C1 Si1 C7 C8 -63.1(8) . . . .
C1 Si1 C7 C9 170.9(6) . . . .
C1A Si1 N1 Th1 -102.3(12) . . . .
C1A Si1 N1 C10 78.3(13) . . . .
C1A Si1 C7 C8 -69.0(11) . . . .
C1A Si1 C7 C9 164.9(10) . . . .
Na1 O1 C68 C67 49.8(9) . . . .
Na1 O1 C69 C70 42.9(10) . . . .
Na1 O2 C70 C69 50.1(9) . . . .
Na1 O2 C71 C72 36.6(11) . . . .
Na1 O3 C72 C71 51.0(9) . . . .
Na1 O3 C73 C74 40.1(11) . . . .
Na1 O4 C67 C68 37.5(12) . . . .
Na1 O4 C74 C73 51.0(8) . . . .
Na1 O5 C75 C76 50.4(7) . . . .
Na1 O5 C82 C81 34.9(8) . . . .
Na1 O6 C76 C75 36.6(8) . . . .
Na1 O6 C77 C78 51.8(9) . . . .
Na1 O7 C78 C77 34.5(10) . . . .
Na1 O7 C79 C80 48.1(8) . . . .
Na1 O8 C80 C79 44.3(8) . . . .
Na1 O8 C81 C82 52.2(7) . . . .
O1 C69 C70 O2 -62.5(11) . . . .
O2 C71 C72 O3 -58.7(11) . . . .
O3 C73 C74 O4 -60.7(10) . . . .
O4 C67 C68 O1 -59.1(12) . . . .
O5 C75 C76 O6 -59.0(9) . . . .
O6 C77 C78 O7 -58.1(11) . . . .
O7 C79 C80 O8 -63.5(9) . . . .
O8 C81 C82 O5 -59.1(9) . . . .
C67 O4 C74 C73 -79.6(11) . . . .
C68 O1 C69 C70 165.7(8) . . . .
C69 O1 C68 C67 -79.8(11) . . . .
C70 O2 C71 C72 161.4(8) . . . .
C71 O2 C70 C69 -80.7(11) . . . .
C72 O3 C73 C74 167.2(8) . . . .
C73 O3 C72 C71 -83.3(11) . . . .
C74 O4 C67 C68 160.7(9) . . . .
C75 O5 C82 C81 162.8(7) . . . .
C76 O6 C77 C78 -82.1(10) . . . .
C77 O6 C76 C75 167.9(7) . . . .
C78 O7 C79 C80 -79.8(9) . . . .
C79 O7 C78 C77 159.4(8) . . . .
C80 O8 C81 C82 -75.2(9) . . . .
C81 O8 C80 C79 169.2(7) . . . .
C82 O5 C75 C76 -81.1(9) . . . .
C83 O9 C84 C84 169.1(13) . . . 3_757
